data_4517688
loop_
_publ_author_name
'Taggart, Garrett A.'
'Antonio, Alexandra M.'
'Lorzing, Gregory R.'
'Yap, Glenn P. A.'
'Bloch, Eric D.'

_publ_section_title
;
 Tuning the Porosity, Solubility, and Gas-Storage Properties of
 Cuboctahedral Coordination Cages via Amide or Ester Functionalization.
;
_journal_issue 22
_journal_name_full 'ACS applied materials &amp; interfaces'
_journal_page_first 24913
_journal_page_last 24919
_journal_paper_doi 10.1021/acsami.0c06434
_journal_volume 12
_journal_year 2020
_chemical_formula_moiety 'C338 H192 Cu24 N24 O158'
_chemical_formula_sum 'C338 H192 Cu24 N24 O158'
_chemical_formula_weight 8642.10
_space_group_crystal_system monoclinic
_space_group_IT_number 14
_space_group_name_Hall '-P 2yn'
_space_group_name_H-M_alt 'P 1 21/n 1'
_atom_sites_solution_hydrogens geom
_atom_sites_solution_primary iterative
_atom_sites_solution_secondary difmap
_audit_creation_method SHELXL-2018/3
_cell_angle_alpha 90
_cell_angle_beta 102.779(8)
_cell_angle_gamma 90
_cell_formula_units_Z 2
_cell_length_a 28.755(6)
_cell_length_b 36.718(7)
_cell_length_c 37.195(7)
_cell_measurement_reflns_used 9419
_cell_measurement_temperature 293(2)
_cell_measurement_theta_max 36.38
_cell_measurement_theta_min 2.88
_cell_volume 38299(13)
_computing_cell_refinement 'Bruker SAINT'
_computing_data_collection 'Bruker APEX2'
_computing_data_reduction 'Bruker SAINT'
_computing_molecular_graphics 'Bruker SHELXTL'
_computing_publication_material 'Bruker SHELXTL'
_computing_structure_refinement 'SHELXL-2018/3 (Sheldrick, 2018)'
_computing_structure_solution 'SHELXS-97 (Sheldrick 2008)'
_diffrn_ambient_temperature 293(2)
_diffrn_detector_area_resol_mean 8.33
_diffrn_measured_fraction_theta_full 0.995
_diffrn_measured_fraction_theta_max 0.995
_diffrn_measurement_device_type 'Bruker AXS APEX diffractometer'
_diffrn_measurement_method '\f and \w scans'
_diffrn_radiation_type MoK\a
_diffrn_radiation_wavelength 0.71073
_diffrn_reflns_av_R_equivalents 0.1757
_diffrn_reflns_av_unetI/netI 0.1387
_diffrn_reflns_Laue_measured_fraction_full 0.995
_diffrn_reflns_Laue_measured_fraction_max 0.995
_diffrn_reflns_limit_h_max 22
_diffrn_reflns_limit_h_min -21
_diffrn_reflns_limit_k_max 28
_diffrn_reflns_limit_k_min -28
_diffrn_reflns_limit_l_max 25
_diffrn_reflns_limit_l_min -28
_diffrn_reflns_number 128470
_diffrn_reflns_point_group_measured_fraction_full 0.995
_diffrn_reflns_point_group_measured_fraction_max 0.995
_diffrn_reflns_theta_full 15.885
_diffrn_reflns_theta_max 15.885
_diffrn_reflns_theta_min 0.789
_exptl_absorpt_coefficient_mu 0.699
_exptl_absorpt_correction_T_max 0.7472
_exptl_absorpt_correction_T_min 0.4670
_exptl_absorpt_correction_type multi-scan
_exptl_absorpt_process_details
; 
 SADABS 2016/2: Krause, L., Herbst-Irmer, R., Sheldrick G.M. & Stalke D., 
 J. Appl. Cryst. 48 (2015) 3-10 
;
_exptl_crystal_colour green
_exptl_crystal_density_diffrn 0.749
_exptl_crystal_description block
_exptl_crystal_F_000 8696
_exptl_crystal_size_max 0.167
_exptl_crystal_size_mid 0.156
_exptl_crystal_size_min 0.083
_refine_diff_density_max 0.609
_refine_diff_density_min -0.705
_refine_diff_density_rms 0.097
_refine_ls_extinction_method none
_refine_ls_goodness_of_fit_ref 1.394
_refine_ls_hydrogen_treatment constr
_refine_ls_matrix_type full
_refine_ls_number_parameters 2248
_refine_ls_number_reflns 18221
_refine_ls_number_restraints 3862
_refine_ls_restrained_S_all 1.340
_refine_ls_R_factor_all 0.2359
_refine_ls_R_factor_gt 0.1424
_refine_ls_shift/su_max 0.000
_refine_ls_shift/su_mean 0.000
_refine_ls_structure_factor_coef Fsqd
_refine_ls_weighting_details 'w=1/[\s^2^(Fo^2^)+(0.2000P)^2^] where P=(Fo^2^+2Fc^2^)/3'
_refine_ls_weighting_scheme calc
_refine_ls_wR_factor_gt 0.3741
_refine_ls_wR_factor_ref 0.4389
_reflns_Friedel_coverage 0.000
_reflns_number_gt 8322
_reflns_number_total 18221
_reflns_threshold_expression 'I > 2\s(I)'
_cod_data_source_file am0c06434_si_004.cif
_cod_data_source_block eric295_sq
_cod_depositor_comments
;Adding full bibliography for 4517681--4517688.cif.

 Adding full bibliography for 4517681--4517688.cif.
;
_cod_original_sg_symbol_H-M 'P 21/n'
_cod_database_code 4517688
_shelx_shelxl_version_number 2018/3
_shelx_space_group_comment
; 
The symmetry employed for this shelxl refinement is uniquely defined 
by the following loop, which should always be used as a source of 
symmetry information in preference to the above space-group names. 
They are only intended as comments. 
;
_shelx_estimated_absorpt_t_min 0.892
_shelx_estimated_absorpt_t_max 0.944

loop_
_space_group_symop_operation_xyz
'x, y, z'
'-x+1/2, y+1/2, -z+1/2'
'-x, -y, -z'
'x-1/2, -y-1/2, z-1/2'

loop_
_atom_site_label
_atom_site_type_symbol
_atom_site_fract_x
_atom_site_fract_y
_atom_site_fract_z
_atom_site_U_iso_or_equiv
_atom_site_adp_type
_atom_site_occupancy
_atom_site_site_symmetry_order
_atom_site_calc_flag
_atom_site_refinement_flags_posn
_atom_site_refinement_flags_adp
_atom_site_refinement_flags_occupancy
_atom_site_disorder_assembly
_atom_site_disorder_group
Cu1 Cu 0.48119(18) 0.69818(9) 0.58400(13) 0.152(2) Uani 1 1 d . . . . .
Cu2 Cu 0.47541(19) 0.76326(10) 0.61324(14) 0.163(2) Uani 1 1 d . . . . .
Cu3 Cu 0.72961(16) 0.59109(10) 0.62946(14) 0.145(2) Uani 1 1 d . . . . .
Cu4 Cu 0.80448(17) 0.61984(10) 0.67397(15) 0.155(2) Uani 1 1 d . . . . .
Cu5 Cu 0.72026(16) 0.57148(11) 0.41593(14) 0.149(2) Uani 1 1 d . . . . .
Cu6 Cu 0.79189(17) 0.59226(11) 0.38700(15) 0.158(2) Uani 1 1 d . . . . .
Cu7 Cu 0.48694(17) 0.48040(9) 0.28533(12) 0.1404(19) Uani 1 1 d . . . . .
Cu8 Cu 0.48477(19) 0.47161(10) 0.21476(13) 0.157(2) Uani 1 1 d . . . . .
Cu9 Cu 0.74616(16) 0.39471(11) 0.54156(14) 0.1484(19) Uani 1 1 d . . . . .
Cu10 Cu 0.82784(16) 0.35870(11) 0.55950(14) 0.1505(19) Uani 1 1 d . . . . .
Cu11 Cu 0.52325(17) 0.32340(10) 0.62990(13) 0.146(2) Uani 1 1 d . . . . .
Cu12 Cu 0.53522(17) 0.26545(9) 0.67300(13) 0.149(2) Uani 1 1 d . . . . .
O1 O 0.4855(8) 0.6465(4) 0.5584(6) 0.171(9) Uani 1 1 d . . . . .
O2 O 0.4756(8) 0.8167(5) 0.6370(5) 0.167(9) Uani 1 1 d . . . . .
O3 O 0.6676(8) 0.5672(5) 0.5907(7) 0.198(11) Uani 1 1 d . . . . .
O4 O 0.8700(8) 0.6399(6) 0.7120(6) 0.215(12) Uani 1 1 d . . . . .
O5 O 0.6617(9) 0.5537(6) 0.4428(8) 0.243(14) Uani 1 1 d . . . . .
O6 O 0.8482(7) 0.6110(5) 0.3597(6) 0.164(9) Uani 1 1 d . . . . .
O7 O 0.4856(7) 0.4849(5) 0.3465(5) 0.159(8) Uani 1 1 d . . . . .
O8 O 0.4851(8) 0.4665(6) 0.1555(7) 0.193(10) Uani 1 1 d . . . . .
O9 O 0.6824(8) 0.4324(6) 0.5302(6) 0.204(11) Uani 1 1 d . . . . .
O10 O 0.8958(7) 0.3272(4) 0.5742(5) 0.133(8) Uani 1 1 d . . . . .
O11 O 0.5087(8) 0.3752(5) 0.5980(5) 0.174(9) Uani 1 1 d . . . . .
O12 O 0.5540(8) 0.2154(4) 0.7078(5) 0.161(9) Uani 1 1 d . . . . .
O1_1 O 0.5495(8) 0.7593(5) 0.6298(5) 0.126(6) Uani 1 1 d . U . . .
O2_1 O 0.5526(7) 0.7047(4) 0.6038(6) 0.127(6) Uani 1 1 d . U . . .
O3_1 O 0.6998(6) 0.6377(4) 0.6332(5) 0.109(5) Uani 1 1 d . U . . .
O4_1 O 0.7653(7) 0.6643(4) 0.6663(5) 0.113(5) Uani 1 1 d . U . . .
O5_1 O 0.7601(7) 0.7686(4) 0.7395(5) 0.145(7) Uani 1 1 d D U . . .
O6_1 O 0.8463(8) 0.9250(4) 0.7700(6) 0.198(7) Uani 1 1 d D U . . .
N1_1 N 0.7114(8) 0.7935(4) 0.6878(6) 0.148(5) Uani 1 1 d D U . . .
C1_1 C 0.6470(8) 0.7007(4) 0.6361(5) 0.119(5) Uani 1 1 d G U . . .
H1_1 H 0.632553 0.679959 0.624207 0.143 Uiso 1 1 calc R U . . .
C2_1 C 0.6202(5) 0.7319(6) 0.6375(5) 0.123(5) Uani 1 1 d DG U . . .
C3_1 C 0.6417(7) 0.7629(4) 0.6553(5) 0.129(5) Uani 1 1 d G U . . .
H3_1 H 0.623804 0.783785 0.656223 0.154 Uiso 1 1 calc R U . . .
C4_1 C 0.6901(8) 0.7626(4) 0.6716(5) 0.134(5) Uani 1 1 d DG U . . .
C5_1 C 0.7170(5) 0.7313(6) 0.6702(5) 0.127(5) Uani 1 1 d G U . . .
H5_1 H 0.749351 0.731149 0.681106 0.152 Uiso 1 1 calc R U . . .
C6_1 C 0.6954(7) 0.7004(4) 0.6524(5) 0.117(5) Uani 1 1 d DG U . . .
C7_1 C 0.7203(12) 0.6645(6) 0.6509(9) 0.111(5) Uani 1 1 d D U . . .
C8_1 C 0.5670(7) 0.7335(9) 0.6238(10) 0.125(5) Uani 1 1 d D U . . .
C9_1 C 0.7454(7) 0.7947(5) 0.7188(5) 0.157(6) Uani 1 1 d D U . . .
C10_1 C 0.7727(7) 0.8290(4) 0.7310(5) 0.172(6) Uani 1 1 d DG U . . .
C11_1 C 0.7615(7) 0.8613(4) 0.7116(5) 0.183(7) Uani 1 1 d DG U . . .
H11_1 H 0.737122 0.861744 0.690418 0.219 Uiso 1 1 calc R U . . .
C12_1 C 0.7866(7) 0.8929(4) 0.7237(5) 0.187(7) Uani 1 1 d DG U . . .
H12_1 H 0.779057 0.914561 0.710718 0.225 Uiso 1 1 calc R U . . .
C13_1 C 0.8230(7) 0.8923(4) 0.7553(5) 0.188(6) Uani 1 1 d DG U . . .
C14_1 C 0.8342(6) 0.8599(5) 0.7747(5) 0.181(7) Uani 1 1 d DG U . . .
H14_1 H 0.858560 0.859484 0.795885 0.218 Uiso 1 1 calc R U . . .
C15_1 C 0.8091(7) 0.8283(4) 0.7626(5) 0.177(6) Uani 1 1 d DG U . . .
H15_1 H 0.816625 0.806667 0.775586 0.213 Uiso 1 1 calc R U . . .
C16_1 C 0.8418(13) 0.9551(8) 0.7452(9) 0.234(11) Uani 1 1 d D U . . .
H16A_1 H 0.858721 0.975651 0.757742 0.352 Uiso 1 1 calc R U . . .
H16B_1 H 0.855083 0.948716 0.724533 0.352 Uiso 1 1 calc R U . . .
H16C_1 H 0.808774 0.961211 0.736744 0.352 Uiso 1 1 calc R U . . .
O1_2 O 0.7107(7) 0.5787(5) 0.6775(7) 0.136(6) Uani 1 1 d . U . . .
O2_2 O 0.7731(9) 0.6067(5) 0.7137(6) 0.141(6) Uani 1 1 d . U . . .
O3_2 O 0.5817(8) 0.5347(4) 0.7315(6) 0.127(6) Uani 1 1 d . U . . .
O4_2 O 0.5820(9) 0.5438(5) 0.7874(6) 0.138(6) Uani 1 1 d . U . . .
O5_2 O 0.8152(10) 0.6092(8) 0.8407(8) 0.287(10) Uani 1 1 d D U . . .
O6_2 O 0.8397(11) 0.7227(8) 0.9619(7) 0.325(9) Uani 1 1 d D U . . .
N1_2 N 0.7314(10) 0.6113(7) 0.8349(6) 0.215(6) Uani 1 1 d D U . . .
C1_2 C 0.6688(9) 0.5642(5) 0.7352(6) 0.138(5) Uani 1 1 d G U . . .
H1_2 H 0.653232 0.554411 0.712698 0.165 Uiso 1 1 calc R U . . .
C2_2 C 0.7119(10) 0.5823(6) 0.7382(6) 0.138(5) Uani 1 1 d DG U . . .
C3_2 C 0.7352(6) 0.5970(5) 0.7718(9) 0.156(6) Uani 1 1 d G U . . .
H3_2 H 0.764058 0.609097 0.773785 0.187 Uiso 1 1 calc R U . . .
C4_2 C 0.7154(9) 0.5935(5) 0.8025(6) 0.173(6) Uani 1 1 d DG U . . .
C5_2 C 0.6722(10) 0.5754(6) 0.7995(6) 0.152(6) Uani 1 1 d G U . . .
H5_2 H 0.658963 0.573041 0.820050 0.182 Uiso 1 1 calc R U . . .
C6_2 C 0.6490(6) 0.5607(4) 0.7659(9) 0.136(5) Uani 1 1 d DG U . . .
C7_2 C 0.5999(8) 0.5450(9) 0.7621(12) 0.132(5) Uani 1 1 d D U . . .
C8_2 C 0.7361(14) 0.5921(9) 0.7077(10) 0.136(5) Uani 1 1 d D U . . .
C9_2 C 0.7770(9) 0.6201(6) 0.8475(6) 0.257(7) Uani 1 1 d D U . . .
C10_2 C 0.7942(8) 0.6479(6) 0.8771(7) 0.285(7) Uani 1 1 d DG U . . .
C11_2 C 0.7667(8) 0.6784(7) 0.8798(7) 0.293(8) Uani 1 1 d DG U . . .
H11_2 H 0.736582 0.680889 0.864450 0.352 Uiso 1 1 calc R U . . .
C12_2 C 0.7841(9) 0.7053(6) 0.9056(7) 0.303(8) Uani 1 1 d DG U . . .
H12_2 H 0.765670 0.725756 0.907475 0.364 Uiso 1 1 calc R U . . .
C13_2 C 0.8290(9) 0.7016(6) 0.9286(7) 0.313(8) Uani 1 1 d DG U . . .
C14_2 C 0.8565(7) 0.6711(7) 0.9259(7) 0.309(9) Uani 1 1 d DG U . . .
H14_2 H 0.886617 0.668597 0.941282 0.371 Uiso 1 1 calc R U . . .
C15_2 C 0.8391(8) 0.6442(7) 0.9001(7) 0.300(8) Uani 1 1 d DG U . . .
H15_2 H 0.857530 0.623729 0.898258 0.359 Uiso 1 1 calc R U . . .
C16_2 C 0.8444(18) 0.7595(10) 0.9520(11) 0.322(13) Uani 1 1 d D U . . .
H16A_2 H 0.851539 0.774264 0.973835 0.483 Uiso 1 1 calc R U . . .
H16B_2 H 0.869732 0.761637 0.939093 0.483 Uiso 1 1 calc R U . . .
H16C_2 H 0.815083 0.767680 0.936317 0.483 Uiso 1 1 calc R U . . .
O1_3 O 0.5375(7) 0.3492(4) 0.6768(6) 0.125(6) Uani 1 1 d . U . . .
O2_3 O 0.5307(7) 0.4700(4) 0.7280(6) 0.134(6) Uani 1 1 d . U . . .
O3_3 O 0.5372(7) 0.4776(4) 0.7907(6) 0.136(6) Uani 1 1 d . U . . .
O4_3 O 0.5439(6) 0.3009(4) 0.7123(5) 0.117(5) Uani 1 1 d . U . . .
C1_3 C 0.5433(7) 0.3957(6) 0.7361(5) 0.130(5) Uani 1 1 d G U . . .
H1_3 H 0.535719 0.405294 0.712385 0.156 Uiso 1 1 calc R U . . .
C2_3 C 0.5493(7) 0.3583(5) 0.7412(6) 0.132(5) Uani 1 1 d DG U . . .
C3_3 C 0.5606(7) 0.3440(4) 0.7766(7) 0.152(6) Uani 1 1 d G U . . .
H3_3 H 0.564582 0.318958 0.780044 0.182 Uiso 1 1 calc R U . . .
C4_3 C 0.5660(8) 0.3669(6) 0.8070(5) 0.178(6) Uani 1 1 d DG U . . .
C5_3 C 0.5601(8) 0.4043(6) 0.8019(6) 0.157(6) Uani 1 1 d G U . . .
H5_3 H 0.563731 0.419668 0.822172 0.188 Uiso 1 1 calc R U . . .
C6_3 C 0.5487(7) 0.4187(3) 0.7664(7) 0.139(5) Uani 1 1 d DG U . . .
O5_3 O 0.5596(12) 0.3939(7) 0.8834(8) 0.317(10) Uani 1 1 d D U . . .
O6_3 O 0.6187(14) 0.2723(6) 0.9965(7) 0.350(10) Uani 1 1 d D U . . .
N1_3 N 0.5754(11) 0.3488(6) 0.8396(5) 0.228(6) Uani 1 1 d D U . . .
C7_3 C 0.5362(12) 0.4584(5) 0.7615(12) 0.134(5) Uani 1 1 d D U . . .
C8_3 C 0.5429(11) 0.3364(8) 0.7068(7) 0.121(5) Uani 1 1 d D U . . .
C9_3 C 0.5680(8) 0.3632(7) 0.8709(6) 0.272(7) Uani 1 1 d D U . . .
C10_3 C 0.5711(11) 0.3386(6) 0.9041(6) 0.299(8) Uani 1 1 d DG U . . .
C11_3 C 0.5757(11) 0.3013(6) 0.8996(6) 0.310(8) Uani 1 1 d DG U . . .
H11_3 H 0.565720 0.290885 0.876364 0.372 Uiso 1 1 calc R U . . .
C12_3 C 0.5951(12) 0.2796(5) 0.9298(7) 0.324(9) Uani 1 1 d DG U . . .
H12_3 H 0.598148 0.254597 0.926737 0.388 Uiso 1 1 calc R U . . .
C13_3 C 0.6099(12) 0.2951(5) 0.9645(6) 0.334(9) Uani 1 1 d DG U . . .
C14_3 C 0.6054(11) 0.3324(5) 0.9690(5) 0.328(9) Uani 1 1 d DG U . . .
H14_3 H 0.615318 0.342851 0.992234 0.393 Uiso 1 1 calc R U . . .
C15_3 C 0.5859(11) 0.3542(5) 0.9388(6) 0.316(8) Uani 1 1 d DG U . . .
H15_3 H 0.582889 0.379140 0.941861 0.380 Uiso 1 1 calc R U . . .
C16_3 C 0.6679(13) 0.2766(10) 1.0146(13) 0.377(14) Uani 1 1 d D U . . .
H16A_3 H 0.674897 0.261628 1.036232 0.565 Uiso 1 1 calc R U . . .
H16B_3 H 0.687678 0.269479 0.998125 0.565 Uiso 1 1 calc R U . . .
H16C_3 H 0.673955 0.301669 1.021460 0.565 Uiso 1 1 calc R U . . .
O1_4 O 0.5948(7) 0.3207(5) 0.6312(5) 0.120(5) Uani 1 1 d . U . . .
O2_4 O 0.6052(7) 0.2738(5) 0.6662(6) 0.121(5) Uani 1 1 d . U . . .
O3_4 O 0.7247(6) 0.3618(4) 0.5768(5) 0.115(5) Uani 1 1 d . U . . .
O4_4 O 0.7908(7) 0.3316(4) 0.5906(6) 0.113(5) Uani 1 1 d . U . . .
O5_4 O 0.8294(7) 0.2326(5) 0.6577(6) 0.170(7) Uani 1 1 d D U . . .
O6_4 O 0.9150(7) 0.1236(5) 0.7855(5) 0.158(6) Uani 1 1 d D U . . .
N1_4 N 0.7726(8) 0.2423(6) 0.6919(6) 0.134(5) Uani 1 1 d D U . . .
C1_4 C 0.6796(11) 0.3183(7) 0.6234(8) 0.109(5) Uani 1 1 d . U . . .
H1_4 H 0.659277 0.336650 0.612129 0.131 Uiso 1 1 calc R U . . .
C2_4 C 0.7261(12) 0.3148(7) 0.6172(8) 0.110(5) Uani 1 1 d D U . . .
C3_4 C 0.7587(9) 0.2901(6) 0.6410(8) 0.114(5) Uani 1 1 d . U . . .
H3A_4 H 0.771393 0.274395 0.624565 0.137 Uiso 1 1 calc R U . . .
H3B_4 H 0.785071 0.305141 0.653540 0.137 Uiso 1 1 calc R U . . .
C4_4 C 0.7482(11) 0.2672(7) 0.6681(8) 0.118(5) Uani 1 1 d D U . . .
C5_4 C 0.6951(11) 0.2694(7) 0.6659(8) 0.111(5) Uani 1 1 d . U . . .
H5_4 H 0.681268 0.252659 0.679122 0.133 Uiso 1 1 calc R U . . .
C6_4 C 0.6664(12) 0.2955(8) 0.6450(9) 0.108(5) Uani 1 1 d D U . . .
C7_4 C 0.6149(12) 0.2973(10) 0.6470(10) 0.115(5) Uani 1 1 d D U . . .
C8_4 C 0.7532(12) 0.3376(10) 0.5949(10) 0.112(5) Uani 1 1 d D U . . .
C9_4 C 0.8111(7) 0.2262(5) 0.6843(5) 0.146(6) Uani 1 1 d D U . . .
C10_4 C 0.8367(6) 0.1981(4) 0.7104(4) 0.146(6) Uani 1 1 d DG U . . .
C11_4 C 0.8303(6) 0.1967(4) 0.7463(5) 0.144(6) Uani 1 1 d DG U . . .
H11_4 H 0.808782 0.212319 0.753754 0.173 Uiso 1 1 calc R U . . .
C12_4 C 0.8560(6) 0.1718(4) 0.7712(4) 0.145(6) Uani 1 1 d DG U . . .
H12_4 H 0.851760 0.170868 0.795253 0.174 Uiso 1 1 calc R U . . .
C13_4 C 0.8882(5) 0.1484(4) 0.7601(4) 0.149(6) Uani 1 1 d DG U . . .
C14_4 C 0.8946(6) 0.1498(4) 0.7242(5) 0.149(6) Uani 1 1 d DG U . . .
H14_4 H 0.916118 0.134158 0.716793 0.179 Uiso 1 1 calc R U . . .
C15_4 C 0.8689(6) 0.1747(5) 0.6993(4) 0.148(6) Uani 1 1 d DG U . . .
H15_4 H 0.873140 0.175609 0.675294 0.178 Uiso 1 1 calc R U . . .
C16_4 C 0.9117(11) 0.1213(8) 0.8231(6) 0.160(10) Uani 1 1 d D U . . .
H16A_4 H 0.932906 0.102672 0.835345 0.240 Uiso 1 1 calc R U . . .
H16B_4 H 0.920364 0.144237 0.835031 0.240 Uiso 1 1 calc R U . . .
H16C_4 H 0.879564 0.115297 0.824311 0.240 Uiso 1 1 calc R U . . .
O1_5 O 0.8462(7) 0.3964(5) 0.5970(6) 0.135(6) Uani 1 1 d . U . . .
O2_5 O 0.7774(7) 0.4269(5) 0.5802(7) 0.129(6) Uani 1 1 d . U . . .
O3_5 O 0.7648(7) 0.5495(4) 0.6338(6) 0.129(6) Uani 1 1 d . U . . .
O4_5 O 0.8284(7) 0.5708(5) 0.6745(6) 0.143(6) Uani 1 1 d . U . . .
O5_5 O 0.9634(10) 0.5134(7) 0.7374(9) 0.292(10) Uani 1 1 d D U . . .
O6_5 O 1.1006(11) 0.4159(8) 0.8507(8) 0.343(10) Uani 1 1 d D U . . .
N1_5 N 0.9336(9) 0.4564(7) 0.7109(7) 0.225(6) Uani 1 1 d D U . . .
C1_5 C 0.8162(6) 0.4830(7) 0.6292(6) 0.139(6) Uani 1 1 d G U . . .
H1_5 H 0.788813 0.488034 0.611244 0.167 Uiso 1 1 calc R U . . .
C2_5 C 0.8387(9) 0.4495(6) 0.6295(6) 0.145(5) Uani 1 1 d DG U . . .
C3_5 C 0.8795(9) 0.4420(5) 0.6563(7) 0.163(6) Uani 1 1 d G U . . .
H3_5 H 0.894602 0.419525 0.656464 0.195 Uiso 1 1 calc R U . . .
C4_5 C 0.8979(7) 0.4680(7) 0.6827(6) 0.184(6) Uani 1 1 d DG U . . .
C5_5 C 0.8754(9) 0.5015(6) 0.6824(6) 0.167(6) Uani 1 1 d G U . . .
H5_5 H 0.887731 0.518961 0.700114 0.200 Uiso 1 1 calc R U . . .
C6_5 C 0.8345(8) 0.5090(4) 0.6556(7) 0.147(5) Uani 1 1 d DG U . . .
C7_5 C 0.8055(12) 0.5432(7) 0.6538(10) 0.137(5) Uani 1 1 d D U . . .
C8_5 C 0.8161(14) 0.4235(9) 0.5992(8) 0.135(5) Uani 1 1 d D U . . .
C9_5 C 0.9620(8) 0.4795(7) 0.7342(6) 0.266(7) Uani 1 1 d D U . . .
C10_5 C 0.9992(10) 0.4631(6) 0.7646(6) 0.295(8) Uani 1 1 d DG U . . .
C11_5 C 1.0179(10) 0.4289(6) 0.7600(6) 0.310(8) Uani 1 1 d DG U . . .
H11_5 H 1.009036 0.417037 0.737400 0.372 Uiso 1 1 calc R U . . .
C12_5 C 1.0497(10) 0.4126(6) 0.7890(7) 0.323(9) Uani 1 1 d DG U . . .
H12_5 H 1.062225 0.389706 0.785921 0.387 Uiso 1 1 calc DR U . . .
C13_5 C 1.0629(10) 0.4303(6) 0.8227(7) 0.331(9) Uani 1 1 d DG U . . .
C14_5 C 1.0443(10) 0.4645(6) 0.8274(6) 0.323(9) Uani 1 1 d DG U . . .
H14_5 H 1.053109 0.476407 0.849928 0.388 Uiso 1 1 calc R U . . .
C15_5 C 1.0124(10) 0.4809(6) 0.7983(7) 0.312(8) Uani 1 1 d DG U . . .
H15_5 H 0.999920 0.503739 0.801408 0.374 Uiso 1 1 calc R U . . .
C16_5 C 1.1052(18) 0.3780(8) 0.8598(14) 0.365(14) Uani 1 1 d D U . . .
H16A_5 H 1.132863 0.374300 0.879241 0.547 Uiso 1 1 calc DR U . . .
H16B_5 H 1.077317 0.369937 0.867735 0.547 Uiso 1 1 calc DR U . . .
H16C_5 H 1.108400 0.364341 0.838457 0.547 Uiso 1 1 calc R U . . .
O1_6 O 0.5252(7) 0.3205(4) 0.3681(7) 0.138(6) Uani 1 1 d . U . . .
O2_6 O 0.5321(7) 0.2673(5) 0.3425(5) 0.135(6) Uani 1 1 d . U . . .
O3_6 O 0.5077(7) 0.4291(4) 0.2897(5) 0.119(5) Uani 1 1 d . U . . .
O4_6 O 0.5050(7) 0.4233(4) 0.2298(5) 0.119(6) Uani 1 1 d . U . . .
O5_6 O 0.5297(8) 0.3249(6) 0.1686(6) 0.202(8) Uani 1 1 d D U . . .
O6_6 O 0.6304(9) 0.2139(6) 0.0849(6) 0.226(7) Uani 1 1 d D U . . .
N1_6 N 0.5648(9) 0.2931(5) 0.2218(6) 0.166(5) Uani 1 1 d D U . . .
C1_6 C 0.5219(6) 0.3555(6) 0.3009(6) 0.127(5) Uani 1 1 d G U . . .
H1_6 H 0.513676 0.369294 0.319518 0.153 Uiso 1 1 calc R U . . .
C2_6 C 0.5307(7) 0.3185(6) 0.3059(5) 0.133(5) Uani 1 1 d DG U . . .
C3_6 C 0.5430(7) 0.2979(3) 0.2781(7) 0.139(5) Uani 1 1 d G U . . .
H3_6 H 0.548895 0.273070 0.281456 0.166 Uiso 1 1 calc R U . . .
C4_6 C 0.5463(7) 0.3144(6) 0.2451(5) 0.145(5) Uani 1 1 d DG U . . .
C5_6 C 0.5374(7) 0.3514(6) 0.2400(5) 0.137(5) Uani 1 1 d G U . . .
H5_6 H 0.539669 0.362456 0.217934 0.164 Uiso 1 1 calc R U . . .
C6_6 C 0.5252(6) 0.3720(3) 0.2679(7) 0.127(5) Uani 1 1 d DG U . . .
C7_6 C 0.5089(12) 0.4105(5) 0.2598(11) 0.120(5) Uani 1 1 d D U . . .
C8_6 C 0.5285(12) 0.3005(10) 0.3417(7) 0.135(5) Uani 1 1 d D U . . .
C9_6 C 0.5542(7) 0.2992(6) 0.1859(6) 0.186(6) Uani 1 1 d D U . . .
C10_6 C 0.5724(8) 0.2743(5) 0.1601(5) 0.204(6) Uani 1 1 d DG U . . .
C11_6 C 0.5641(7) 0.2841(5) 0.1232(5) 0.217(7) Uani 1 1 d DG U . . .
H11_6 H 0.545092 0.304204 0.114683 0.260 Uiso 1 1 calc R U . . .
C12_6 C 0.5842(8) 0.2639(5) 0.0988(5) 0.218(7) Uani 1 1 d DG U . . .
H12_6 H 0.578630 0.270498 0.074115 0.262 Uiso 1 1 calc R U . . .
C13_6 C 0.6126(8) 0.2339(5) 0.1115(5) 0.218(7) Uani 1 1 d DG U . . .
C14_6 C 0.6209(7) 0.2241(5) 0.1485(5) 0.216(7) Uani 1 1 d DG U . . .
H14_6 H 0.639932 0.204074 0.156955 0.259 Uiso 1 1 calc R U . . .
C15_6 C 0.6008(8) 0.2443(5) 0.1728(5) 0.211(7) Uani 1 1 d DG U . . .
H15_6 H 0.606395 0.237779 0.197525 0.253 Uiso 1 1 calc R U . . .
C16_6 C 0.6619(12) 0.1854(8) 0.0968(10) 0.239(11) Uani 1 1 d D U . . .
H16A_6 H 0.670896 0.174388 0.075896 0.359 Uiso 1 1 calc R U . . .
H16B_6 H 0.689862 0.194624 0.113387 0.359 Uiso 1 1 calc R U . . .
H16C_6 H 0.646842 0.167553 0.109226 0.359 Uiso 1 1 calc R U . . .
O1_7 O 0.8477(7) 0.3942(5) 0.5233(6) 0.135(6) Uani 1 1 d . U . . .
O2_7 O 0.7774(8) 0.4202(4) 0.5083(6) 0.129(6) Uani 1 1 d . U . . .
O3_7 O 0.7613(8) 0.5283(4) 0.4310(6) 0.130(6) Uani 1 1 d . U . . .
O4_7 O 0.8199(6) 0.5467(5) 0.4046(6) 0.130(6) Uani 1 1 d . U . . .
O5_7 O 0.9454(9) 0.4654(7) 0.4038(7) 0.251(9) Uani 1 1 d D U . . .
O6_7 O 1.1705(7) 0.4593(7) 0.4282(7) 0.216(7) Uani 1 1 d D U . . .
N1_7 N 0.9526(6) 0.4570(7) 0.4607(7) 0.182(6) Uani 1 1 d D U . . .
C1_7 C 0.8117(6) 0.4677(6) 0.4653(6) 0.135(5) Uani 1 1 d G U . . .
H1_7 H 0.780638 0.469895 0.468464 0.162 Uiso 1 1 calc R U . . .
C2_7 C 0.8403(9) 0.4391(5) 0.4820(5) 0.134(5) Uani 1 1 d DG U . . .
C3_7 C 0.8867(8) 0.4358(5) 0.4773(5) 0.145(5) Uani 1 1 d G U . . .
H3_7 H 0.905876 0.416739 0.488401 0.174 Uiso 1 1 calc R U . . .
C4_7 C 0.9046(6) 0.4610(7) 0.4559(6) 0.157(5) Uani 1 1 d DG U . . .
C5_7 C 0.8760(9) 0.4896(5) 0.4392(5) 0.147(6) Uani 1 1 d G U . . .
H5_7 H 0.887926 0.506451 0.424954 0.176 Uiso 1 1 calc R U . . .
C6_7 C 0.8296(8) 0.4929(4) 0.4440(5) 0.134(5) Uani 1 1 d DG U . . .
C7_7 C 0.8020(13) 0.5239(7) 0.4231(9) 0.129(5) Uani 1 1 d D U . . .
C8_7 C 0.8188(13) 0.4171(9) 0.5085(8) 0.132(5) Uani 1 1 d D U . . .
C9_7 C 0.9743(7) 0.4592(6) 0.4335(7) 0.209(6) Uani 1 1 d D U . . .
C16_7 C 1.2056(11) 0.4747(9) 0.4578(8) 0.207(11) Uani 1 1 d D U . . .
H16A_7 H 1.236162 0.474329 0.451424 0.310 Uiso 1 1 calc R U . . .
H16B_7 H 1.197034 0.499377 0.461901 0.310 Uiso 1 1 calc R U . . .
H16C_7 H 1.207005 0.460695 0.479785 0.310 Uiso 1 1 calc R U . . .
C10_7 C 1.0261(6) 0.4560(6) 0.4330(6) 0.220(6) Uani 1 1 d DG U . . .
C11_7 C 1.0397(7) 0.4462(6) 0.4007(5) 0.227(7) Uani 1 1 d DG U . . .
H11_7 H 1.016678 0.439578 0.379977 0.272 Uiso 1 1 calc R U . . .
C12_7 C 1.0876(7) 0.4465(6) 0.3993(5) 0.225(7) Uani 1 1 d DG U . . .
H12_7 H 1.096651 0.439981 0.377690 0.270 Uiso 1 1 calc R U . . .
C13_7 C 1.1219(6) 0.4565(6) 0.4303(5) 0.219(7) Uani 1 1 d DG U . . .
C14_7 C 1.1084(7) 0.4662(6) 0.4626(5) 0.217(7) Uani 1 1 d DG U . . .
H14_7 H 1.131365 0.472853 0.483293 0.260 Uiso 1 1 calc R U . . .
C15_7 C 1.0605(7) 0.4659(6) 0.4640(5) 0.221(7) Uani 1 1 d DG U . . .
H15_7 H 1.051392 0.472451 0.485581 0.265 Uiso 1 1 calc R U . . .
O1_8 O 0.6922(6) 0.6162(5) 0.3972(6) 0.136(6) Uani 1 1 d . U . . .
O2_8 O 0.7538(7) 0.6347(5) 0.3743(6) 0.138(6) Uani 1 1 d . U . . .
O3_8 O 0.5471(7) 0.6820(5) 0.3656(6) 0.133(6) Uani 1 1 d . U . . .
O4_8 O 0.5373(7) 0.7318(5) 0.3297(6) 0.131(6) Uani 1 1 d . U . . .
C1_8 C 0.6339(8) 0.6754(5) 0.3631(6) 0.139(5) Uani 1 1 d G U . . .
H1_8 H 0.618752 0.657479 0.373985 0.166 Uiso 1 1 calc R U . . .
C2_8 C 0.6084(5) 0.7056(6) 0.3470(6) 0.137(5) Uani 1 1 d DG U . . .
C3_8 C 0.6310(8) 0.7325(4) 0.3308(6) 0.151(6) Uani 1 1 d G U . . .
H3_8 H 0.613950 0.752697 0.320029 0.181 Uiso 1 1 calc R U . . .
C4_8 C 0.6791(8) 0.7291(5) 0.3307(6) 0.163(5) Uani 1 1 d DG U . . .
C5_8 C 0.7046(5) 0.6989(6) 0.3468(6) 0.155(6) Uani 1 1 d G U . . .
H5_8 H 0.736803 0.696660 0.346697 0.186 Uiso 1 1 calc R U . . .
C6_8 C 0.6820(8) 0.6721(4) 0.3630(5) 0.143(5) Uani 1 1 d DG U . . .
O6_8 O 0.8150(9) 0.8956(6) 0.2690(8) 0.249(8) Uani 1 1 d D U . . .
N1_8 N 0.6952(8) 0.7591(5) 0.3160(8) 0.184(6) Uani 1 1 d D U . . .
C7_8 C 0.7116(12) 0.6396(7) 0.3795(10) 0.137(5) Uani 1 1 d D U . . .
C8_8 C 0.5558(8) 0.7053(10) 0.3471(11) 0.134(5) Uani 1 1 d D U . . .
C9_8 C 0.7373(9) 0.7735(7) 0.3299(9) 0.201(7) Uani 1 1 d D U . . .
H9_8 H 0.755615 0.763794 0.351591 0.242 Uiso 1 1 calc R U . . .
C11_8 C 0.7272(8) 0.8285(9) 0.2884(11) 0.215(8) Uani 0.5 1 d DG U P . .
H11_8 H 0.694463 0.824588 0.282569 0.258 Uiso 0.5 1 calc R U P . .
C12_8 C 0.7465(8) 0.8579(9) 0.2732(11) 0.222(9) Uani 0.5 1 d DG U P . .
H12_8 H 0.726669 0.873677 0.257212 0.266 Uiso 0.5 1 calc R U P . .
C13_8 C 0.7955(8) 0.8637(8) 0.2819(12) 0.229(8) Uani 0.5 1 d DG U P . .
C14_8 C 0.8252(7) 0.8401(8) 0.3058(12) 0.221(9) Uani 0.5 1 d DG U P . .
H14_8 H 0.857948 0.844022 0.311567 0.265 Uiso 0.5 1 calc R U P . .
C15_8 C 0.8059(8) 0.8107(8) 0.3209(11) 0.216(8) Uani 0.5 1 d DG U P . .
H15_8 H 0.825742 0.794933 0.336924 0.259 Uiso 0.5 1 calc R U P . .
C10_8 C 0.7569(8) 0.8049(8) 0.3123(11) 0.210(8) Uani 0.5 1 d DG U P . .
C16_8 C 0.8564(12) 0.9134(8) 0.2906(10) 0.275(13) Uani 1 1 d D U . . .
H16A_8 H 0.864163 0.934170 0.277416 0.413 Uiso 1 1 calc R U . . .
H16B_8 H 0.849971 0.921069 0.313651 0.413 Uiso 1 1 calc R U . . .
H16C_8 H 0.882816 0.896694 0.295097 0.413 Uiso 1 1 calc R U . . .
O1_9 O 0.8263(8) 0.6283(5) 0.6267(8) 0.149(6) Uani 1 1 d . U . . .
O2_9 O 0.7630(9) 0.6100(5) 0.5889(6) 0.143(6) Uani 1 1 d . U . . .
O3_9 O 0.7567(8) 0.5977(5) 0.4594(6) 0.133(5) Uani 1 1 d . U . . .
O4_9 O 0.8176(7) 0.6142(5) 0.4349(8) 0.138(6) Uani 1 1 d . U . . .
O5_9 O 0.9402(11) 0.6969(8) 0.5113(9) 0.318(11) Uani 1 1 d D U . . .
O6_9 O 1.1690(8) 0.6740(9) 0.5849(11) 0.358(12) Uani 1 1 d D U . . .
N1_9 N 0.9433(14) 0.6500(9) 0.5438(10) 0.239(7) Uani 1 1 d D U . . .
C1_9 C 0.7958(13) 0.6177(8) 0.5293(12) 0.147(6) Uani 1 1 d . U . . .
H1_9 H 0.765008 0.608337 0.525074 0.177 Uiso 1 1 calc R U . . .
C2_9 C 0.8205(17) 0.6225(9) 0.5055(13) 0.150(5) Uani 1 1 d D U . . .
C3_9 C 0.8612(16) 0.6340(8) 0.5054(11) 0.169(6) Uani 1 1 d . U . . .
H3_9 H 0.870056 0.636281 0.482903 0.203 Uiso 1 1 calc R U . . .
C4_9 C 0.8956(14) 0.6442(10) 0.5391(16) 0.195(6) Uani 1 1 d D U . . .
C5_9 C 0.8665(15) 0.6441(9) 0.5680(11) 0.174(6) Uani 1 1 d . U . . .
H5_9 H 0.879074 0.655073 0.590607 0.209 Uiso 1 1 calc R U . . .
C6_9 C 0.8232(17) 0.6289(9) 0.5626(13) 0.153(5) Uani 1 1 d D U . . .
C7_9 C 0.7994(16) 0.6220(10) 0.5941(14) 0.148(5) Uani 1 1 d D U . . .
C8_9 C 0.8005(16) 0.6136(9) 0.4658(13) 0.139(5) Uani 1 1 d D U . . .
C9_9 C 0.9679(9) 0.6767(9) 0.5330(8) 0.284(7) Uani 1 1 d D U . . .
C15_9 C 1.0432(9) 0.6431(6) 0.5603(9) 0.331(9) Uani 1 1 d DG U . . .
H15_9 H 1.026096 0.621361 0.557285 0.397 Uiso 1 1 calc R U . . .
C10_9 C 1.0196(8) 0.6760(7) 0.5518(8) 0.314(8) Uani 1 1 d DG U . . .
C11_9 C 1.0452(9) 0.7085(6) 0.5563(9) 0.334(9) Uani 1 1 d DG U . . .
H11_9 H 1.029392 0.730530 0.550678 0.400 Uiso 1 1 calc R U . . .
C12_9 C 1.0944(9) 0.7079(6) 0.5693(9) 0.342(9) Uani 1 1 d DG U . . .
H12_9 H 1.111490 0.729599 0.572356 0.410 Uiso 1 1 calc R U . . .
C13_9 C 1.1180(8) 0.6749(7) 0.5778(9) 0.344(9) Uani 1 1 d DG U . . .
C14_9 C 1.0924(9) 0.6425(6) 0.5733(9) 0.341(9) Uani 1 1 d DG U . . .
H14_9 H 1.108195 0.620430 0.578964 0.409 Uiso 1 1 calc R U . . .
O1_10 O 0.5130(6) 0.2878(5) 0.5911(5) 0.115(5) Uani 1 1 d . U . . .
O2_10 O 0.5194(7) 0.2379(4) 0.6238(6) 0.127(6) Uani 1 1 d . U . . .
O3_10 O 0.5132(7) 0.2729(5) 0.4601(5) 0.142(6) Uani 1 1 d . U . . .
O4_10 O 0.5162(8) 0.2203(4) 0.4359(7) 0.141(6) Uani 1 1 d . U . . .
N1_10 N 0.4985(10) 0.1346(4) 0.5381(8) 0.177(7) Uani 1 1 d D U . . .
C1_10 C 0.5140(7) 0.2459(3) 0.5285(7) 0.135(5) Uani 1 1 d G U . . .
H1_10 H 0.517779 0.270939 0.526411 0.162 Uiso 1 1 calc R U . . .
C2_10 C 0.5130(7) 0.2307(5) 0.5625(5) 0.132(5) Uani 1 1 d DG U . . .
C3_10 C 0.5073(7) 0.1933(6) 0.5656(5) 0.145(6) Uani 1 1 d G U . . .
H3_10 H 0.506639 0.183065 0.588351 0.175 Uiso 1 1 calc R U . . .
C4_10 C 0.5025(7) 0.1712(3) 0.5346(7) 0.157(6) Uani 1 1 d DG U . . .
C5_10 C 0.5035(7) 0.1864(5) 0.5006(6) 0.148(6) Uani 1 1 d DG U . . .
H5_10 H 0.500271 0.171656 0.479923 0.178 Uiso 1 1 calc R U . . .
C6_10 C 0.5092(7) 0.2238(6) 0.4975(5) 0.138(5) Uani 1 1 d DG U . . .
C7_10 C 0.5167(12) 0.2394(10) 0.4620(7) 0.140(5) Uani 1 1 d D U . . .
C8_10 C 0.5161(11) 0.2550(9) 0.5954(7) 0.121(5) Uani 1 1 d D U . . .
C9_10 C 0.4848(15) 0.1150(8) 0.5068(8) 0.220(11) Uani 1 1 d D U . . .
O1_11 O 0.7554(8) 0.5680(5) 0.3435(6) 0.137(6) Uani 1 1 d . U . . .
O2_11 O 0.6937(7) 0.5473(5) 0.3687(7) 0.135(6) Uani 1 1 d . U . . .
O3_11 O 0.5573(8) 0.4951(5) 0.2904(6) 0.135(6) Uani 1 1 d . U . . .
O4_11 O 0.5556(8) 0.4882(5) 0.2295(7) 0.146(6) Uani 1 1 d . U . . .
O5_11 O 0.6762(11) 0.4944(8) 0.1732(8) 0.276(9) Uani 1 1 d D U . . .
N1_11 N 0.7195(9) 0.5156(9) 0.2178(7) 0.226(6) Uani 1 1 d D U . . .
C1_11 C 0.6447(11) 0.5221(6) 0.3005(7) 0.151(6) Uani 1 1 d G U . . .
H1_11 H 0.628841 0.524053 0.319675 0.181 Uiso 1 1 calc R U . . .
C2_11 C 0.6218(6) 0.5069(5) 0.2671(10) 0.154(5) Uani 1 1 d DG U . . .
C3_11 C 0.6455(11) 0.5039(5) 0.2385(6) 0.174(6) Uani 1 1 d G U . . .
H3_11 H 0.630145 0.493743 0.216093 0.209 Uiso 1 1 calc R U . . .
C4_11 C 0.6923(11) 0.5161(6) 0.2433(7) 0.191(6) Uani 1 1 d DG U . . .
C5_11 C 0.7152(6) 0.5313(5) 0.2768(10) 0.171(6) Uani 1 1 d G U . . .
H5_11 H 0.746512 0.539424 0.280043 0.205 Uiso 1 1 calc R U . . .
C6_11 C 0.6915(11) 0.5343(5) 0.3054(6) 0.152(5) Uani 1 1 d DG U . . .
C7_11 C 0.7130(15) 0.5513(9) 0.3419(7) 0.140(5) Uani 1 1 d D U . . .
C8_11 C 0.5712(9) 0.4955(10) 0.2649(13) 0.143(6) Uani 1 1 d D U . . .
C9_11 C 0.7200(11) 0.4947(7) 0.1884(8) 0.248(8) Uani 1 1 d D U . . .
C10_11 C 0.7604(13) 0.4744(11) 0.1746(12) 0.271(11) Uani 1 1 d D U . . .
O1_12 O 0.5894(8) 0.2971(5) 0.4314(6) 0.144(6) Uani 1 1 d . U . . .
O2_12 O 0.5960(8) 0.2433(5) 0.4108(6) 0.150(6) Uani 1 1 d . U . . .
O3_12 O 0.7262(7) 0.3563(5) 0.5082(6) 0.136(6) Uani 1 1 d . U . . .
O4_12 O 0.7961(8) 0.3248(4) 0.5193(6) 0.137(6) Uani 1 1 d . U . . .
O5_12 O 0.7313(10) 0.1840(7) 0.3959(8) 0.271(10) Uani 1 1 d D U . . .
N1_12 N 0.7723(9) 0.2120(6) 0.4491(8) 0.203(7) Uani 1 1 d D U . . .
C1_12 C 0.6849(9) 0.2992(5) 0.4593(6) 0.148(6) Uani 1 1 d G U . . .
H1_12 H 0.665531 0.318812 0.462092 0.177 Uiso 1 1 calc R U . . .
C2_12 C 0.7333(9) 0.3000(5) 0.4759(5) 0.146(5) Uani 1 1 d DG U . . .
C3_12 C 0.7623(6) 0.2708(7) 0.4717(6) 0.160(6) Uani 1 1 d G U . . .
H3_12 H 0.794592 0.271284 0.482828 0.193 Uiso 1 1 calc R U . . .
C4_12 C 0.7430(9) 0.2407(5) 0.4510(7) 0.174(6) Uani 1 1 d DG U . . .
C5_12 C 0.6947(10) 0.2399(5) 0.4344(6) 0.162(6) Uani 1 1 d G U . . .
H5_12 H 0.681743 0.219768 0.420563 0.194 Uiso 1 1 calc R U . . .
C6_12 C 0.6656(6) 0.2692(7) 0.4386(6) 0.150(5) Uani 1 1 d DG U . . .
C7_12 C 0.6124(8) 0.2727(10) 0.4258(10) 0.147(6) Uani 1 1 d D U . . .
C8_12 C 0.7508(14) 0.3298(7) 0.5032(8) 0.137(5) Uani 1 1 d D U . . .
C9_12 C 0.7633(10) 0.1833(8) 0.4257(7) 0.230(8) Uani 1 1 d D U . . .
C10_12 C 0.7961(14) 0.1491(9) 0.4359(11) 0.246(12) Uani 1 1 d D U . . .

loop_
_atom_site_aniso_label
_atom_site_aniso_U_11
_atom_site_aniso_U_22
_atom_site_aniso_U_33
_atom_site_aniso_U_23
_atom_site_aniso_U_13
_atom_site_aniso_U_12
Cu1 0.204(6) 0.078(3) 0.160(5) -0.010(3) 0.013(4) 0.014(3)
Cu2 0.227(7) 0.084(3) 0.170(5) -0.021(3) 0.023(4) 0.013(3)
Cu3 0.149(5) 0.095(3) 0.167(5) -0.017(3) -0.016(4) -0.014(3)
Cu4 0.150(5) 0.102(3) 0.188(6) -0.014(3) -0.016(4) -0.023(3)
Cu5 0.132(5) 0.126(3) 0.194(6) 0.035(4) 0.043(4) -0.001(3)
Cu6 0.142(5) 0.126(4) 0.206(6) 0.042(4) 0.038(4) -0.008(3)
Cu7 0.194(6) 0.092(3) 0.128(5) 0.001(3) 0.021(4) -0.006(3)
Cu8 0.218(6) 0.117(4) 0.129(5) -0.006(3) 0.024(4) -0.011(3)
Cu9 0.140(5) 0.114(3) 0.184(5) 0.034(4) 0.020(4) 0.038(3)
Cu10 0.142(4) 0.113(3) 0.193(5) 0.038(4) 0.028(4) 0.033(3)
Cu11 0.187(6) 0.090(3) 0.149(5) 0.033(3) 0.011(4) 0.017(3)
Cu12 0.189(6) 0.086(3) 0.157(5) 0.037(3) 0.009(4) 0.015(3)
O1 0.24(3) 0.088(13) 0.19(2) -0.044(14) 0.060(19) 0.010(14)
O2 0.21(2) 0.136(16) 0.13(2) -0.030(14) -0.009(17) 0.052(15)
O3 0.19(2) 0.137(16) 0.24(3) -0.064(18) 0.00(2) -0.077(16)
O4 0.22(3) 0.21(2) 0.17(2) -0.021(18) -0.057(19) -0.158(19)
O5 0.20(3) 0.18(2) 0.41(4) 0.01(2) 0.20(3) -0.083(19)
O6 0.103(19) 0.150(16) 0.25(3) 0.061(17) 0.053(18) -0.013(13)
O7 0.17(2) 0.189(19) 0.11(2) -0.055(16) 0.024(16) -0.002(16)
O8 0.18(2) 0.20(2) 0.18(3) 0.017(19) 0.018(19) 0.015(17)
O9 0.16(2) 0.23(2) 0.21(3) 0.05(2) 0.010(19) 0.100(18)
O10 0.16(2) 0.088(12) 0.128(18) 0.033(12) -0.013(15) 0.040(12)
O11 0.20(2) 0.170(18) 0.118(19) 0.022(15) -0.027(17) -0.019(16)
O12 0.25(3) 0.076(12) 0.124(19) 0.025(12) -0.033(17) -0.012(14)
O1_1 0.128(12) 0.081(10) 0.151(12) 0.000(10) -0.008(11) 0.017(9)
O2_1 0.123(12) 0.082(10) 0.153(13) 0.003(10) -0.018(10) 0.013(9)
O3_1 0.130(12) 0.058(9) 0.127(12) -0.004(9) 0.004(10) 0.011(9)
O4_1 0.137(12) 0.068(9) 0.120(12) 0.000(9) -0.001(11) 0.002(9)
O5_1 0.157(15) 0.097(11) 0.163(15) -0.025(11) -0.004(12) -0.018(11)
O6_1 0.214(15) 0.129(12) 0.244(16) -0.019(12) 0.036(13) -0.021(12)
N1_1 0.170(11) 0.082(9) 0.173(12) -0.022(9) -0.006(9) -0.016(9)
C1_1 0.137(11) 0.067(9) 0.141(11) -0.007(9) 0.001(10) 0.003(8)
C2_1 0.137(10) 0.072(9) 0.145(10) -0.004(9) -0.004(9) 0.002(8)
C3_1 0.150(11) 0.072(9) 0.148(11) -0.010(9) -0.002(10) -0.007(9)
C4_1 0.157(11) 0.075(9) 0.153(10) -0.017(9) -0.005(9) -0.009(8)
C5_1 0.148(11) 0.077(9) 0.140(11) -0.014(9) -0.002(10) -0.003(9)
C6_1 0.137(10) 0.066(8) 0.134(10) -0.006(8) 0.002(9) 0.004(8)
C7_1 0.132(11) 0.065(8) 0.124(11) -0.005(8) 0.004(10) 0.006(9)
C8_1 0.130(10) 0.077(10) 0.149(11) 0.000(9) -0.009(9) 0.010(9)
C9_1 0.176(12) 0.093(10) 0.184(12) -0.022(10) -0.001(10) -0.022(9)
C10_1 0.191(12) 0.104(10) 0.202(13) -0.021(10) 0.004(10) -0.025(10)
C11_1 0.203(14) 0.110(11) 0.218(14) -0.018(11) 0.010(11) -0.024(11)
C12_1 0.205(14) 0.116(11) 0.228(15) -0.012(12) 0.019(12) -0.030(11)
C13_1 0.200(14) 0.122(11) 0.229(15) -0.022(11) 0.022(11) -0.032(11)
C14_1 0.192(14) 0.121(12) 0.216(15) -0.026(12) 0.013(11) -0.034(11)
C15_1 0.191(14) 0.114(11) 0.209(14) -0.024(11) 0.005(11) -0.032(11)
C16_1 0.25(2) 0.142(18) 0.30(2) 0.003(18) 0.03(2) -0.02(2)
O1_2 0.141(14) 0.109(11) 0.151(13) 0.012(11) 0.014(12) -0.003(10)
O2_2 0.141(14) 0.111(11) 0.158(14) 0.017(10) 0.008(11) -0.005(10)
O3_2 0.127(12) 0.080(9) 0.167(14) -0.028(11) 0.018(12) -0.023(9)
O4_2 0.138(12) 0.104(10) 0.166(14) -0.017(11) 0.020(12) -0.035(10)
O5_2 0.247(17) 0.35(2) 0.26(2) -0.084(17) 0.040(18) -0.046(18)
O6_2 0.355(18) 0.315(19) 0.268(18) -0.109(15) -0.008(15) -0.052(18)
N1_2 0.213(13) 0.226(12) 0.191(12) -0.066(10) 0.015(12) -0.041(11)
C1_2 0.136(12) 0.115(10) 0.158(12) -0.021(10) 0.023(10) -0.009(9)
C2_2 0.138(11) 0.116(10) 0.156(11) -0.018(9) 0.021(10) -0.010(8)
C3_2 0.153(12) 0.141(10) 0.166(12) -0.032(10) 0.019(11) -0.012(9)
C4_2 0.173(12) 0.167(10) 0.171(11) -0.045(10) 0.021(11) -0.023(9)
C5_2 0.153(12) 0.136(11) 0.160(12) -0.033(10) 0.024(11) -0.011(9)
C6_2 0.135(11) 0.112(9) 0.158(12) -0.024(9) 0.024(10) -0.012(8)
C7_2 0.135(11) 0.094(8) 0.161(13) -0.023(10) 0.023(11) -0.016(8)
C8_2 0.138(13) 0.108(10) 0.153(12) 0.002(9) 0.013(11) -0.006(9)
C9_2 0.252(14) 0.275(13) 0.221(13) -0.086(11) 0.006(12) -0.044(12)
C10_2 0.290(15) 0.296(15) 0.240(15) -0.099(12) -0.006(13) -0.051(13)
C11_2 0.306(17) 0.297(16) 0.244(16) -0.104(13) -0.007(14) -0.046(15)
C12_2 0.320(17) 0.301(17) 0.255(17) -0.104(14) -0.009(15) -0.051(16)
C13_2 0.333(17) 0.308(17) 0.262(16) -0.111(14) -0.010(14) -0.054(16)
C14_2 0.320(17) 0.312(17) 0.260(17) -0.113(14) -0.010(14) -0.056(16)
C15_2 0.304(17) 0.309(16) 0.253(16) -0.108(13) -0.009(14) -0.054(15)
C16_2 0.37(3) 0.29(2) 0.28(2) -0.11(2) 0.00(2) -0.03(3)
O1_3 0.146(12) 0.068(10) 0.145(12) 0.033(10) -0.005(12) 0.017(9)
O2_3 0.165(12) 0.075(9) 0.146(13) 0.022(10) -0.001(12) 0.028(9)
O3_3 0.176(12) 0.069(9) 0.144(13) 0.029(9) -0.007(12) 0.029(10)
O4_3 0.145(12) 0.067(9) 0.123(12) 0.032(9) -0.007(11) 0.019(10)
C1_3 0.170(11) 0.069(9) 0.141(11) 0.028(9) 0.009(11) 0.020(10)
C2_3 0.169(10) 0.070(8) 0.142(10) 0.028(9) 0.002(10) 0.026(9)
C3_3 0.203(11) 0.089(9) 0.147(11) 0.029(9) 0.001(12) 0.031(10)
C4_3 0.243(11) 0.115(10) 0.154(11) 0.026(9) -0.002(11) 0.036(10)
C5_3 0.212(11) 0.098(9) 0.144(11) 0.020(9) 0.003(12) 0.030(10)
C6_3 0.181(10) 0.080(8) 0.143(11) 0.024(8) 0.008(11) 0.025(9)
O5_3 0.43(2) 0.258(17) 0.227(19) 0.000(15) -0.007(19) 0.07(2)
O6_3 0.46(2) 0.309(16) 0.224(17) 0.050(15) -0.044(18) 0.038(18)
N1_3 0.316(13) 0.168(11) 0.169(12) 0.028(10) -0.011(13) 0.039(11)
C7_3 0.171(10) 0.074(9) 0.143(12) 0.023(9) 0.003(11) 0.027(9)
C8_3 0.150(10) 0.064(9) 0.134(11) 0.034(9) -0.002(10) 0.021(9)
C9_3 0.377(14) 0.219(13) 0.185(13) 0.025(11) -0.010(13) 0.041(13)
C10_3 0.415(16) 0.252(14) 0.191(14) 0.038(12) -0.014(15) 0.032(15)
C11_3 0.429(18) 0.262(15) 0.200(15) 0.044(13) -0.017(16) 0.040(16)
C12_3 0.441(18) 0.275(15) 0.209(16) 0.044(14) -0.026(17) 0.040(17)
C13_3 0.451(18) 0.287(15) 0.213(16) 0.048(14) -0.035(17) 0.037(17)
C14_3 0.445(18) 0.279(16) 0.209(16) 0.045(14) -0.033(17) 0.031(17)
C15_3 0.434(18) 0.269(15) 0.203(15) 0.044(13) -0.024(16) 0.026(16)
C16_3 0.47(3) 0.35(2) 0.24(2) 0.05(2) -0.07(2) 0.04(3)
O1_4 0.082(11) 0.118(11) 0.152(13) 0.038(10) 0.007(10) 0.032(9)
O2_4 0.084(11) 0.117(11) 0.157(14) 0.029(9) 0.014(10) 0.020(10)
O3_4 0.116(12) 0.069(9) 0.154(12) 0.045(9) 0.016(11) -0.006(9)
O4_4 0.117(12) 0.067(9) 0.150(12) 0.051(9) 0.019(11) 0.005(10)
O5_4 0.158(16) 0.174(14) 0.176(17) 0.062(13) 0.033(12) 0.055(13)
O6_4 0.126(12) 0.143(11) 0.187(15) 0.059(12) -0.001(13) 0.024(9)
N1_4 0.116(11) 0.122(10) 0.154(11) 0.049(9) 0.008(9) 0.045(9)
C1_4 0.100(10) 0.088(10) 0.136(11) 0.038(8) 0.017(10) 0.020(9)
C2_4 0.107(10) 0.082(9) 0.138(10) 0.044(8) 0.018(9) 0.011(9)
C3_4 0.107(10) 0.090(10) 0.141(11) 0.037(8) 0.019(10) 0.022(9)
C4_4 0.108(10) 0.099(9) 0.142(11) 0.045(8) 0.015(9) 0.031(8)
C5_4 0.101(10) 0.094(10) 0.135(11) 0.040(8) 0.017(10) 0.026(9)
C6_4 0.093(9) 0.090(10) 0.136(11) 0.040(8) 0.016(9) 0.025(9)
C7_4 0.089(9) 0.105(11) 0.145(12) 0.037(9) 0.014(9) 0.023(9)
C8_4 0.111(11) 0.073(9) 0.147(10) 0.046(8) 0.018(10) 0.001(9)
C9_4 0.128(11) 0.136(10) 0.165(12) 0.049(9) 0.016(10) 0.044(9)
C10_4 0.125(11) 0.131(10) 0.173(13) 0.051(9) 0.013(11) 0.041(8)
C11_4 0.125(12) 0.126(11) 0.172(13) 0.047(10) 0.010(11) 0.036(9)
C12_4 0.124(12) 0.126(12) 0.175(14) 0.053(10) 0.011(11) 0.024(9)
C13_4 0.122(12) 0.131(11) 0.183(14) 0.057(10) 0.006(12) 0.027(8)
C14_4 0.122(12) 0.131(11) 0.183(14) 0.055(11) 0.013(12) 0.037(9)
C15_4 0.123(12) 0.135(12) 0.177(13) 0.056(10) 0.015(11) 0.037(9)
C16_4 0.127(19) 0.176(18) 0.17(2) 0.042(19) 0.01(2) 0.027(16)
O1_5 0.105(13) 0.106(11) 0.198(14) 0.009(10) 0.046(11) -0.010(10)
O2_5 0.112(13) 0.089(10) 0.196(14) 0.008(10) 0.053(11) 0.002(10)
O3_5 0.135(14) 0.069(9) 0.177(14) 0.004(10) 0.025(11) -0.012(10)
O4_5 0.133(13) 0.097(10) 0.193(14) 0.014(10) 0.022(11) -0.015(10)
O5_5 0.27(2) 0.210(15) 0.34(2) -0.003(17) -0.061(18) 0.002(16)
O6_5 0.319(19) 0.275(17) 0.35(2) 0.025(18) -0.102(15) 0.044(16)
N1_5 0.204(13) 0.181(11) 0.257(14) -0.003(11) -0.023(10) 0.020(10)
C1_5 0.126(12) 0.097(10) 0.195(13) 0.011(9) 0.037(10) -0.004(9)
C2_5 0.129(12) 0.108(9) 0.199(12) 0.006(9) 0.038(9) 0.001(9)
C3_5 0.142(13) 0.127(10) 0.212(13) 0.003(10) 0.023(10) 0.009(10)
C4_5 0.163(12) 0.144(10) 0.228(13) 0.000(10) 0.005(9) 0.012(9)
C5_5 0.150(13) 0.124(10) 0.213(13) 0.006(10) 0.013(10) 0.001(9)
C6_5 0.135(12) 0.105(9) 0.198(12) 0.010(9) 0.028(10) -0.006(9)
C7_5 0.132(12) 0.088(9) 0.188(13) 0.007(9) 0.029(10) -0.011(9)
C8_5 0.114(12) 0.099(9) 0.196(12) 0.007(9) 0.044(10) -0.005(9)
C9_5 0.241(14) 0.212(13) 0.292(15) -0.004(13) -0.053(11) 0.018(12)
C10_5 0.271(15) 0.238(14) 0.312(16) 0.004(14) -0.077(12) 0.029(13)
C11_5 0.285(17) 0.252(15) 0.322(18) 0.006(15) -0.088(14) 0.035(14)
C12_5 0.297(18) 0.263(16) 0.333(18) 0.010(15) -0.093(14) 0.041(14)
C13_5 0.306(17) 0.268(16) 0.341(18) 0.016(16) -0.098(14) 0.043(15)
C14_5 0.298(18) 0.261(16) 0.335(18) 0.014(16) -0.093(14) 0.041(15)
C15_5 0.286(17) 0.253(15) 0.324(18) 0.010(15) -0.085(14) 0.033(14)
C16_5 0.34(3) 0.29(2) 0.38(3) 0.03(2) -0.10(2) 0.05(2)
O1_6 0.173(12) 0.092(10) 0.138(12) 0.032(10) 0.008(12) 0.000(10)
O2_6 0.176(12) 0.093(10) 0.129(12) 0.031(10) 0.021(11) -0.006(11)
O3_6 0.138(11) 0.068(9) 0.137(12) 0.023(9) -0.001(12) -0.014(9)
O4_6 0.145(11) 0.060(9) 0.136(12) 0.008(9) -0.001(12) 0.000(9)
O5_6 0.248(19) 0.203(16) 0.149(15) -0.022(13) 0.033(15) 0.044(13)
O6_6 0.266(17) 0.197(15) 0.207(15) -0.029(13) 0.034(14) 0.030(12)
N1_6 0.201(11) 0.134(10) 0.156(11) -0.005(10) 0.026(11) 0.013(9)
C1_6 0.156(11) 0.081(9) 0.136(11) 0.016(9) 0.012(10) -0.002(10)
C2_6 0.166(10) 0.087(9) 0.138(10) 0.020(9) 0.018(10) -0.002(9)
C3_6 0.174(11) 0.091(9) 0.142(11) 0.009(9) 0.015(10) 0.003(10)
C4_6 0.181(10) 0.101(9) 0.142(10) 0.004(9) 0.015(10) 0.007(9)
C5_6 0.169(11) 0.094(9) 0.136(11) 0.011(9) 0.008(10) 0.005(9)
C6_6 0.154(10) 0.081(8) 0.133(11) 0.015(8) 0.004(10) 0.002(8)
C7_6 0.146(10) 0.067(8) 0.134(12) 0.012(9) 0.001(11) -0.009(8)
C8_6 0.171(10) 0.090(10) 0.134(11) 0.027(9) 0.014(10) 0.001(10)
C9_6 0.226(12) 0.162(11) 0.165(12) -0.016(11) 0.031(11) 0.020(10)
C10_6 0.244(13) 0.183(12) 0.179(12) -0.023(11) 0.035(12) 0.026(10)
C11_6 0.260(15) 0.197(13) 0.190(13) -0.031(12) 0.043(13) 0.031(11)
C12_6 0.261(15) 0.199(14) 0.193(14) -0.031(13) 0.046(14) 0.032(12)
C13_6 0.259(15) 0.193(14) 0.197(14) -0.030(12) 0.040(13) 0.032(11)
C14_6 0.255(15) 0.189(14) 0.196(14) -0.032(13) 0.032(14) 0.032(11)
C15_6 0.249(15) 0.187(13) 0.189(13) -0.027(12) 0.032(13) 0.030(11)
C16_6 0.27(2) 0.20(2) 0.23(2) -0.02(2) 0.02(2) 0.059(17)
O1_7 0.144(13) 0.092(10) 0.163(13) 0.057(9) 0.024(11) 0.024(10)
O2_7 0.136(13) 0.087(9) 0.166(12) 0.073(9) 0.038(12) 0.012(11)
O3_7 0.130(13) 0.094(10) 0.156(13) 0.039(9) 0.014(11) -0.002(10)
O4_7 0.122(13) 0.096(11) 0.165(13) 0.037(9) 0.018(10) 0.012(10)
O5_7 0.187(16) 0.303(18) 0.257(16) 0.015(18) 0.038(16) 0.064(16)
O6_7 0.153(15) 0.266(14) 0.233(17) 0.024(14) 0.049(13) 0.018(15)
N1_7 0.136(11) 0.201(10) 0.211(12) 0.030(11) 0.043(11) 0.019(10)
C1_7 0.129(11) 0.114(10) 0.164(11) 0.052(9) 0.035(10) 0.014(9)
C2_7 0.131(11) 0.107(9) 0.166(11) 0.055(8) 0.037(10) 0.017(9)
C3_7 0.132(12) 0.126(10) 0.178(11) 0.046(9) 0.035(10) 0.020(10)
C4_7 0.132(11) 0.152(10) 0.187(11) 0.045(9) 0.035(10) 0.019(9)
C5_7 0.130(12) 0.136(10) 0.174(12) 0.053(9) 0.032(10) 0.012(9)
C6_7 0.127(11) 0.113(9) 0.161(11) 0.048(8) 0.031(10) 0.011(9)
C7_7 0.125(12) 0.100(9) 0.158(11) 0.042(8) 0.022(10) 0.008(9)
C8_7 0.136(12) 0.094(9) 0.165(11) 0.063(8) 0.033(10) 0.020(10)
C9_7 0.145(12) 0.251(11) 0.233(14) 0.016(12) 0.042(11) 0.025(11)
C16_7 0.15(2) 0.26(2) 0.22(2) 0.02(2) 0.049(19) 0.00(2)
C10_7 0.147(12) 0.274(11) 0.242(14) 0.005(12) 0.049(11) 0.025(12)
C11_7 0.151(14) 0.288(13) 0.245(15) 0.009(13) 0.049(13) 0.018(14)
C12_7 0.149(14) 0.285(13) 0.244(16) 0.015(14) 0.050(13) 0.018(14)
C13_7 0.148(14) 0.272(12) 0.239(16) 0.017(13) 0.046(13) 0.016(14)
C14_7 0.144(14) 0.269(13) 0.240(16) 0.004(14) 0.048(13) 0.021(14)
C15_7 0.149(13) 0.274(13) 0.241(15) -0.003(13) 0.048(13) 0.021(14)
O1_8 0.105(12) 0.108(11) 0.182(14) 0.038(10) 0.001(11) 0.007(10)
O2_8 0.096(12) 0.109(10) 0.191(13) 0.050(10) -0.006(12) 0.006(10)
O3_8 0.074(11) 0.113(12) 0.207(15) 0.039(10) 0.018(10) 0.006(9)
O4_8 0.064(11) 0.116(11) 0.209(14) 0.046(10) 0.022(10) 0.028(9)
C1_8 0.091(10) 0.109(10) 0.210(12) 0.052(9) 0.020(11) 0.019(9)
C2_8 0.087(9) 0.106(10) 0.215(12) 0.052(9) 0.024(10) 0.018(8)
C3_8 0.101(11) 0.110(10) 0.238(12) 0.058(10) 0.029(11) 0.018(9)
C4_8 0.111(11) 0.119(10) 0.255(12) 0.065(9) 0.032(10) 0.009(9)
C5_8 0.104(11) 0.119(11) 0.236(12) 0.061(10) 0.024(11) 0.014(9)
C6_8 0.098(10) 0.109(9) 0.213(11) 0.053(9) 0.013(10) 0.014(9)
O6_8 0.216(19) 0.171(15) 0.36(2) 0.032(15) 0.074(17) -0.066(13)
N1_8 0.132(13) 0.129(11) 0.288(14) 0.057(11) 0.039(12) -0.009(10)
C7_8 0.098(11) 0.107(10) 0.193(12) 0.044(9) 0.002(11) 0.012(9)
C8_8 0.079(9) 0.110(11) 0.208(13) 0.044(10) 0.021(9) 0.018(9)
C9_8 0.153(14) 0.141(12) 0.311(15) 0.046(12) 0.055(13) -0.027(11)
C11_8 0.177(17) 0.148(15) 0.326(18) 0.041(14) 0.070(16) -0.042(13)
C12_8 0.188(18) 0.151(15) 0.333(19) 0.040(15) 0.070(17) -0.047(14)
C13_8 0.194(18) 0.156(15) 0.344(19) 0.037(14) 0.076(16) -0.054(13)
C14_8 0.183(17) 0.151(16) 0.340(19) 0.034(15) 0.079(17) -0.046(14)
C15_8 0.176(17) 0.147(15) 0.333(18) 0.037(15) 0.074(16) -0.036(13)
C10_8 0.168(16) 0.143(14) 0.324(17) 0.041(13) 0.068(15) -0.034(12)
C16_8 0.23(3) 0.21(2) 0.40(3) 0.05(2) 0.09(2) -0.092(18)
O1_9 0.149(15) 0.103(10) 0.191(14) 0.036(12) 0.027(12) -0.013(10)
O2_9 0.148(15) 0.107(11) 0.174(14) 0.032(11) 0.040(12) -0.026(10)
O3_9 0.130(14) 0.088(10) 0.190(14) 0.025(11) 0.059(11) 0.007(10)
O4_9 0.126(13) 0.096(10) 0.195(14) 0.031(12) 0.045(12) -0.001(10)
O5_9 0.25(2) 0.35(2) 0.34(2) 0.090(17) 0.017(18) -0.085(18)
O6_9 0.24(2) 0.42(2) 0.39(2) 0.04(2) 0.02(2) -0.072(19)
N1_9 0.178(13) 0.250(12) 0.279(14) 0.046(12) 0.028(12) -0.053(12)
C1_9 0.142(13) 0.110(10) 0.192(12) 0.038(11) 0.042(11) -0.011(10)
C2_9 0.139(13) 0.117(9) 0.196(12) 0.035(10) 0.044(10) -0.012(9)
C3_9 0.150(13) 0.148(10) 0.211(13) 0.042(11) 0.043(11) -0.022(11)
C4_9 0.161(13) 0.183(10) 0.235(13) 0.041(11) 0.034(11) -0.033(10)
C5_9 0.155(13) 0.150(10) 0.214(13) 0.036(11) 0.032(11) -0.025(11)
C6_9 0.147(13) 0.117(9) 0.195(12) 0.038(10) 0.040(10) -0.016(9)
C7_9 0.148(14) 0.109(9) 0.186(13) 0.031(10) 0.033(11) -0.016(10)
C8_9 0.129(13) 0.100(9) 0.195(12) 0.034(10) 0.052(11) 0.000(9)
C9_9 0.203(14) 0.307(14) 0.324(15) 0.053(13) 0.020(13) -0.072(13)
C15_9 0.219(17) 0.373(17) 0.375(17) 0.036(17) 0.013(17) -0.072(15)
C10_9 0.212(15) 0.349(16) 0.360(16) 0.041(15) 0.017(15) -0.076(14)
C11_9 0.224(17) 0.372(17) 0.379(17) 0.031(17) 0.011(17) -0.077(15)
C12_9 0.227(18) 0.384(18) 0.386(18) 0.031(18) 0.005(18) -0.078(16)
C13_9 0.227(18) 0.388(18) 0.388(18) 0.032(18) 0.006(18) -0.075(16)
C14_9 0.226(18) 0.384(18) 0.385(18) 0.029(18) 0.006(18) -0.070(16)
O1_10 0.146(12) 0.073(10) 0.118(12) 0.023(10) 0.012(10) -0.001(10)
O2_10 0.161(12) 0.068(10) 0.137(12) 0.015(9) 0.001(12) 0.004(10)
O3_10 0.197(13) 0.079(10) 0.127(12) 0.013(10) -0.016(11) 0.001(11)
O4_10 0.198(13) 0.075(10) 0.131(12) 0.022(10) -0.002(12) -0.001(10)
N1_10 0.249(14) 0.092(11) 0.171(14) -0.004(11) 0.009(13) -0.031(13)
C1_10 0.179(11) 0.079(9) 0.136(11) 0.012(9) 0.011(11) 0.003(10)
C2_10 0.174(10) 0.076(9) 0.136(10) 0.015(9) 0.011(10) 0.001(9)
C3_10 0.198(11) 0.082(9) 0.145(11) 0.012(9) 0.012(11) -0.012(11)
C4_10 0.220(11) 0.085(9) 0.152(12) 0.007(9) 0.012(11) -0.018(10)
C5_10 0.204(11) 0.084(9) 0.143(11) 0.007(9) 0.009(11) -0.010(11)
C6_10 0.189(10) 0.079(9) 0.132(10) 0.010(9) 0.006(10) -0.003(9)
C7_10 0.196(11) 0.076(10) 0.129(11) 0.014(10) -0.004(10) -0.002(10)
C8_10 0.157(10) 0.070(10) 0.126(11) 0.019(9) 0.011(10) 0.001(9)
C9_10 0.31(2) 0.111(16) 0.21(2) -0.020(16) 0.00(2) -0.053(19)
O1_11 0.140(14) 0.120(11) 0.158(14) -0.006(10) 0.049(11) -0.003(10)
O2_11 0.126(13) 0.114(10) 0.166(13) 0.005(11) 0.036(11) -0.004(10)
O3_11 0.138(12) 0.094(9) 0.174(15) 0.006(12) 0.035(12) -0.023(10)
O4_11 0.155(12) 0.108(10) 0.181(14) 0.008(12) 0.045(12) -0.026(9)
O5_11 0.235(18) 0.347(17) 0.247(18) -0.026(16) 0.058(16) 0.001(16)
N1_11 0.205(14) 0.266(13) 0.220(14) -0.038(12) 0.078(12) -0.010(12)
C1_11 0.150(12) 0.128(10) 0.177(13) -0.001(10) 0.041(11) -0.006(9)
C2_11 0.155(11) 0.130(9) 0.182(13) -0.003(10) 0.046(10) -0.013(9)
C3_11 0.170(12) 0.167(10) 0.193(13) -0.015(11) 0.055(11) -0.016(10)
C4_11 0.177(12) 0.204(10) 0.200(13) -0.024(10) 0.063(11) -0.018(10)
C5_11 0.160(12) 0.173(11) 0.185(13) -0.013(11) 0.050(11) -0.013(10)
C6_11 0.146(12) 0.136(9) 0.176(12) -0.004(10) 0.042(10) -0.006(9)
C7_11 0.135(12) 0.122(9) 0.166(12) 0.002(10) 0.041(11) -0.001(9)
C8_11 0.148(11) 0.107(8) 0.177(14) 0.004(11) 0.040(11) -0.016(8)
C9_11 0.219(16) 0.303(15) 0.236(16) -0.043(14) 0.079(14) -0.003(14)
C10_11 0.25(2) 0.34(2) 0.25(2) -0.05(2) 0.11(2) 0.00(2)
O1_12 0.116(12) 0.119(11) 0.174(13) 0.005(11) -0.018(11) 0.023(10)
O2_12 0.137(13) 0.118(11) 0.171(13) 0.005(11) -0.020(11) 0.017(10)
O3_12 0.125(13) 0.075(10) 0.201(14) 0.008(10) 0.021(11) 0.012(9)
O4_12 0.131(13) 0.072(9) 0.200(14) 0.012(10) 0.021(12) 0.004(10)
O5_12 0.23(2) 0.256(18) 0.28(2) -0.082(17) -0.040(17) 0.082(16)
N1_12 0.188(13) 0.158(12) 0.237(14) -0.046(11) -0.006(12) 0.064(11)
C1_12 0.135(12) 0.105(10) 0.189(12) -0.006(10) 0.007(10) 0.022(9)
C2_12 0.134(11) 0.100(9) 0.193(11) -0.003(9) 0.010(10) 0.024(9)
C3_12 0.146(12) 0.117(11) 0.203(12) -0.010(10) 0.007(11) 0.037(9)
C4_12 0.160(12) 0.132(10) 0.212(12) -0.024(10) 0.000(11) 0.045(9)
C5_12 0.151(12) 0.119(11) 0.200(12) -0.014(10) 0.006(11) 0.032(9)
C6_12 0.137(11) 0.108(10) 0.188(11) -0.006(9) 0.000(10) 0.023(9)
C7_12 0.132(11) 0.112(11) 0.177(11) -0.001(10) -0.012(10) 0.019(9)
C8_12 0.127(12) 0.081(9) 0.196(12) 0.006(9) 0.018(10) 0.014(9)
C9_12 0.211(15) 0.187(14) 0.260(16) -0.055(13) -0.015(14) 0.076(12)
C10_12 0.25(2) 0.178(19) 0.28(2) -0.045(19) 0.00(2) 0.099(18)

loop_
_atom_type_symbol
_atom_type_description
_atom_type_scat_dispersion_real
_atom_type_scat_dispersion_imag
_atom_type_scat_source
C C 0.0033 0.0016 'International Tables Vol C Tables 4.2.6.8 and 6.1.1.4'
H H 0.0000 0.0000 'International Tables Vol C Tables 4.2.6.8 and 6.1.1.4'
Cu Cu 0.3201 1.2651 'International Tables Vol C Tables 4.2.6.8 and 6.1.1.4'
N N 0.0061 0.0033 'International Tables Vol C Tables 4.2.6.8 and 6.1.1.4'
O O 0.0106 0.0060 'International Tables Vol C Tables 4.2.6.8 and 6.1.1.4'

loop_
_geom_angle_atom_site_label_1
_geom_angle_atom_site_label_2
_geom_angle_atom_site_label_3
_geom_angle
_geom_angle_site_symmetry_1
_geom_angle_site_symmetry_3
_geom_angle_publ_flag
O1_6 Cu1 O3_10 168.3(8) 3_666 3_666 ?
O1_6 Cu1 O1_12 89.8(9) 3_666 3_666 ?
O3_10 Cu1 O1_12 88.9(9) 3_666 3_666 ?
O1_6 Cu1 O2_1 90.2(8) 3_666 . ?
O3_10 Cu1 O2_1 88.6(8) 3_666 . ?
O1_12 Cu1 O2_1 167.5(8) 3_666 . ?
O1_6 Cu1 O1 97.0(8) 3_666 . ?
O3_10 Cu1 O1 94.7(8) 3_666 . ?
O1_12 Cu1 O1 96.0(8) 3_666 . ?
O2_1 Cu1 O1 96.4(8) . . ?
O1_6 Cu1 Cu2 85.1(6) 3_666 . ?
O3_10 Cu1 Cu2 83.2(6) 3_666 . ?
O1_12 Cu1 Cu2 83.5(6) 3_666 . ?
O2_1 Cu1 Cu2 84.1(5) . . ?
O1 Cu1 Cu2 177.8(6) . . ?
O4_10 Cu2 O2_6 164.3(8) 3_666 3_666 ?
O4_10 Cu2 O2_12 87.1(9) 3_666 3_666 ?
O2_6 Cu2 O2_12 90.7(8) 3_666 3_666 ?
O4_10 Cu2 O1_1 88.3(9) 3_666 . ?
O2_6 Cu2 O1_1 90.3(8) 3_666 . ?
O2_12 Cu2 O1_1 166.5(8) 3_666 . ?
O4_10 Cu2 O2 96.4(8) 3_666 . ?
O2_6 Cu2 O2 99.3(8) 3_666 . ?
O2_12 Cu2 O2 101.3(8) 3_666 . ?
O1_1 Cu2 O2 91.8(8) . . ?
O4_10 Cu2 Cu1 82.2(5) 3_666 . ?
O2_6 Cu2 Cu1 82.1(6) 3_666 . ?
O2_12 Cu2 Cu1 82.2(6) 3_666 . ?
O1_1 Cu2 Cu1 84.6(5) . . ?
O2 Cu2 Cu1 176.2(7) . . ?
O3_5 Cu3 O3_1 169.6(8) . . ?
O3_5 Cu3 O1_2 89.2(8) . . ?
O3_1 Cu3 O1_2 85.8(8) . . ?
O3_5 Cu3 O2_9 90.4(9) . . ?
O3_1 Cu3 O2_9 92.3(8) . . ?
O1_2 Cu3 O2_9 166.0(9) . . ?
O3_5 Cu3 O3 94.5(8) . . ?
O3_1 Cu3 O3 95.2(8) . . ?
O1_2 Cu3 O3 98.6(9) . . ?
O2_9 Cu3 O3 95.4(9) . . ?
O3_5 Cu3 Cu4 85.3(6) . . ?
O3_1 Cu3 Cu4 85.0(5) . . ?
O1_2 Cu3 Cu4 83.0(6) . . ?
O2_9 Cu3 Cu4 83.0(6) . . ?
O3 Cu3 Cu4 178.4(7) . . ?
O4_5 Cu4 O2_2 89.2(8) . . ?
O4_5 Cu4 O4_1 165.6(8) . . ?
O2_2 Cu4 O4_1 88.2(8) . . ?
O4_5 Cu4 O1_9 88.5(9) . . ?
O2_2 Cu4 O1_9 168.9(9) . . ?
O4_1 Cu4 O1_9 91.4(8) . . ?
O4_5 Cu4 O4 93.0(9) . . ?
O2_2 Cu4 O4 94.0(9) . . ?
O4_1 Cu4 O4 101.3(8) . . ?
O1_9 Cu4 O4 96.9(10) . . ?
O4_5 Cu4 Cu3 82.7(6) . . ?
O2_2 Cu4 Cu3 85.7(6) . . ?
O4_1 Cu4 Cu3 83.0(5) . . ?
O1_9 Cu4 Cu3 83.2(7) . . ?
O4 Cu4 Cu3 175.6(7) . . ?
O1_8 Cu5 O2_11 90.6(8) . . ?
O1_8 Cu5 O3_9 89.2(8) . . ?
O2_11 Cu5 O3_9 169.8(9) . . ?
O1_8 Cu5 O3_7 167.6(9) . . ?
O2_11 Cu5 O3_7 88.9(8) . . ?
O3_9 Cu5 O3_7 89.0(8) . . ?
O1_8 Cu5 O5 96.7(9) . . ?
O2_11 Cu5 O5 94.9(10) . . ?
O3_9 Cu5 O5 95.3(10) . . ?
O3_7 Cu5 O5 95.7(9) . . ?
O1_8 Cu5 Cu6 84.6(7) . . ?
O2_11 Cu5 Cu6 87.1(6) . . ?
O3_9 Cu5 Cu6 82.7(6) . . ?
O3_7 Cu5 Cu6 82.9(6) . . ?
O5 Cu5 Cu6 177.6(8) . . ?
O2_8 Cu6 O4_7 168.2(9) . . ?
O2_8 Cu6 O1_11 89.7(8) . . ?
O4_7 Cu6 O1_11 89.5(8) . . ?
O2_8 Cu6 O4_9 88.2(8) . . ?
O4_7 Cu6 O4_9 90.3(8) . . ?
O1_11 Cu6 O4_9 168.5(10) . . ?
O2_8 Cu6 O6 94.1(8) . . ?
O4_7 Cu6 O6 97.7(8) . . ?
O1_11 Cu6 O6 94.3(9) . . ?
O4_9 Cu6 O6 97.1(9) . . ?
O2_8 Cu6 Cu5 83.1(7) . . ?
O4_7 Cu6 Cu5 85.2(6) . . ?
O1_11 Cu6 Cu5 83.2(7) . . ?
O4_9 Cu6 Cu5 85.4(7) . . ?
O6 Cu6 Cu5 176.2(6) . . ?
O2_3 Cu7 O3_6 169.2(9) 3_666 . ?
O2_3 Cu7 O3_2 89.8(8) 3_666 3_666 ?
O3_6 Cu7 O3_2 91.1(7) . 3_666 ?
O2_3 Cu7 O3_11 88.5(8) 3_666 . ?
O3_6 Cu7 O3_11 88.3(8) . . ?
O3_2 Cu7 O3_11 167.3(9) 3_666 . ?
O2_3 Cu7 O7 97.3(8) 3_666 . ?
O3_6 Cu7 O7 93.3(8) . . ?
O3_2 Cu7 O7 95.7(8) 3_666 . ?
O3_11 Cu7 O7 97.0(8) . . ?
O2_3 Cu7 Cu8 84.9(7) 3_666 . ?
O3_6 Cu7 Cu8 84.6(6) . . ?
O3_2 Cu7 Cu8 81.4(6) 3_666 . ?
O3_11 Cu7 Cu8 85.9(6) . . ?
O7 Cu7 Cu8 176.3(5) . . ?
O4_6 Cu8 O3_3 168.9(9) . 3_666 ?
O4_6 Cu8 O4_2 88.7(8) . 3_666 ?
O3_3 Cu8 O4_2 88.9(9) 3_666 3_666 ?
O4_6 Cu8 O4_11 88.8(8) . . ?
O3_3 Cu8 O4_11 91.3(8) 3_666 . ?
O4_2 Cu8 O4_11 167.4(10) 3_666 . ?
O4_6 Cu8 O8 98.4(8) . . ?
O3_3 Cu8 O8 92.8(8) 3_666 . ?
O4_2 Cu8 O8 98.7(9) 3_666 . ?
O4_11 Cu8 O8 93.9(9) . . ?
O4_6 Cu8 Cu7 83.3(6) . . ?
O3_3 Cu8 Cu7 85.6(6) 3_666 . ?
O4_2 Cu8 Cu7 83.4(7) 3_666 . ?
O4_11 Cu8 Cu7 84.0(7) . . ?
O8 Cu8 Cu7 177.3(6) . . ?
O3_12 Cu9 O2_5 167.7(8) . . ?
O3_12 Cu9 O2_7 93.4(9) . . ?
O2_5 Cu9 O2_7 88.5(9) . . ?
O3_12 Cu9 O3_4 83.3(8) . . ?
O2_5 Cu9 O3_4 92.5(8) . . ?
O2_7 Cu9 O3_4 168.7(8) . . ?
O3_12 Cu9 O9 102.7(9) . . ?
O2_5 Cu9 O9 89.3(8) . . ?
O2_7 Cu9 O9 93.3(9) . . ?
O3_4 Cu9 O9 98.0(9) . . ?
O3_12 Cu9 Cu10 85.2(6) . . ?
O2_5 Cu9 Cu10 82.9(6) . . ?
O2_7 Cu9 Cu10 83.7(6) . . ?
O3_4 Cu9 Cu10 85.2(6) . . ?
O9 Cu9 Cu10 171.7(7) . . ?
O1_5 Cu10 O4_4 92.0(8) . . ?
O1_5 Cu10 O4_12 168.5(9) . . ?
O4_4 Cu10 O4_12 84.9(8) . . ?
O1_5 Cu10 O1_7 87.0(8) . . ?
O4_4 Cu10 O1_7 163.6(8) . . ?
O4_12 Cu10 O1_7 92.9(8) . . ?
O1_5 Cu10 O10 96.2(8) . . ?
O4_4 Cu10 O10 98.7(7) . . ?
O4_12 Cu10 O10 95.2(7) . . ?
O1_7 Cu10 O10 97.7(8) . . ?
O1_5 Cu10 Cu9 84.8(6) . . ?
O4_4 Cu10 Cu9 80.7(5) . . ?
O4_12 Cu10 Cu9 83.7(6) . . ?
O1_7 Cu10 Cu9 83.0(6) . . ?
O10 Cu10 Cu9 178.8(5) . . ?
O1_10 Cu11 O1_3 166.2(7) . . ?
O1_10 Cu11 O1_4 88.4(8) . . ?
O1_3 Cu11 O1_4 89.5(8) . . ?
O1_10 Cu11 O3_8 90.3(8) . 3_666 ?
O1_3 Cu11 O3_8 89.4(9) . 3_666 ?
O1_4 Cu11 O3_8 169.9(8) . 3_666 ?
O1_10 Cu11 O11 101.6(7) . . ?
O1_3 Cu11 O11 92.2(7) . . ?
O1_4 Cu11 O11 97.1(8) . . ?
O3_8 Cu11 O11 93.0(8) 3_666 . ?
O1_10 Cu11 Cu12 83.4(5) . . ?
O1_3 Cu11 Cu12 82.8(5) . . ?
O1_4 Cu11 Cu12 87.2(5) . . ?
O3_8 Cu11 Cu12 82.7(5) 3_666 . ?
O11 Cu11 Cu12 173.4(7) . . ?
O4_3 Cu12 O2_10 166.6(7) . . ?
O4_3 Cu12 O4_8 88.0(8) . 3_666 ?
O2_10 Cu12 O4_8 87.6(8) . 3_666 ?
O4_3 Cu12 O2_4 91.4(8) . . ?
O2_10 Cu12 O2_4 89.6(8) . . ?
O4_8 Cu12 O2_4 165.3(8) 3_666 . ?
O4_3 Cu12 O12 98.2(7) . . ?
O2_10 Cu12 O12 95.1(7) . . ?
O4_8 Cu12 O12 100.3(8) 3_666 . ?
O2_4 Cu12 O12 94.3(8) . . ?
O4_3 Cu12 Cu11 83.9(5) . . ?
O2_10 Cu12 Cu11 83.2(5) . . ?
O4_8 Cu12 Cu11 86.4(5) 3_666 . ?
O2_4 Cu12 Cu11 79.0(5) . . ?
O12 Cu12 Cu11 173.0(7) . . ?
C8_1 O1_1 Cu2 118.2(18) . . ?
C8_1 O2_1 Cu1 117.8(15) . . ?
C7_1 O3_1 Cu3 124.5(16) . . ?
C7_1 O4_1 Cu4 123.6(14) . . ?
C13_1 O6_1 C16_1 116.1(19) . . ?
C9_1 N1_1 C4_1 125.4(19) . . ?
C2_1 C1_1 C6_1 120.0 . . ?
C2_1 C1_1 H1_1 120.0 . . ?
C6_1 C1_1 H1_1 120.0 . . ?
C3_1 C2_1 C1_1 120.0 . . ?
C3_1 C2_1 C8_1 116(2) . . ?
C1_1 C2_1 C8_1 123(2) . . ?
C2_1 C3_1 C4_1 120.0 . . ?
C2_1 C3_1 H3_1 120.0 . . ?
C4_1 C3_1 H3_1 120.0 . . ?
N1_1 C4_1 C5_1 120.3(19) . . ?
N1_1 C4_1 C3_1 119.7(19) . . ?
C5_1 C4_1 C3_1 120.0 . . ?
C4_1 C5_1 C6_1 120.0 . . ?
C4_1 C5_1 H5_1 120.0 . . ?
C6_1 C5_1 H5_1 120.0 . . ?
C5_1 C6_1 C1_1 120.0 . . ?
C5_1 C6_1 C7_1 125(2) . . ?
C1_1 C6_1 C7_1 115(2) . . ?
O3_1 C7_1 O4_1 122.4(19) . . ?
O3_1 C7_1 C6_1 122(3) . . ?
O4_1 C7_1 C6_1 115(3) . . ?
O1_1 C8_1 O2_1 135(2) . . ?
O1_1 C8_1 C2_1 116(3) . . ?
O2_1 C8_1 C2_1 109(3) . . ?
O5_1 C9_1 N1_1 126.4(18) . . ?
O5_1 C9_1 C10_1 112.1(14) . . ?
N1_1 C9_1 C10_1 121.4(13) . . ?
C11_1 C10_1 C15_1 120.0 . . ?
C11_1 C10_1 C9_1 120.9(8) . . ?
C15_1 C10_1 C9_1 119.1(8) . . ?
C12_1 C11_1 C10_1 120.0 . . ?
C12_1 C11_1 H11_1 120.0 . . ?
C10_1 C11_1 H11_1 120.0 . . ?
C11_1 C12_1 C13_1 120.0 . . ?
C11_1 C12_1 H12_1 120.0 . . ?
C13_1 C12_1 H12_1 120.0 . . ?
C14_1 C13_1 C12_1 120.0 . . ?
C14_1 C13_1 O6_1 119.0(8) . . ?
C12_1 C13_1 O6_1 120.7(8) . . ?
C13_1 C14_1 C15_1 120.0 . . ?
C13_1 C14_1 H14_1 120.0 . . ?
C15_1 C14_1 H14_1 120.0 . . ?
C14_1 C15_1 C10_1 120.0 . . ?
C14_1 C15_1 H15_1 120.0 . . ?
C10_1 C15_1 H15_1 120.0 . . ?
O6_1 C16_1 H16A_1 109.5 . . ?
O6_1 C16_1 H16B_1 109.5 . . ?
H16A_1 C16_1 H16B_1 109.5 . . ?
O6_1 C16_1 H16C_1 109.5 . . ?
H16A_1 C16_1 H16C_1 109.5 . . ?
H16B_1 C16_1 H16C_1 109.5 . . ?
C8_2 O1_2 Cu3 118.0(17) . . ?
C8_2 O2_2 Cu4 122(2) . . ?
C7_2 O3_2 Cu7 125(2) . 3_666 ?
C7_2 O4_2 Cu8 125(2) . 3_666 ?
C16_2 O6_2 C13_2 108(3) . . ?
C9_2 N1_2 C4_2 123(2) . . ?
C2_2 C1_2 C6_2 120.0 . . ?
C2_2 C1_2 H1_2 120.0 . . ?
C6_2 C1_2 H1_2 120.0 . . ?
C3_2 C2_2 C1_2 120.0 . . ?
C3_2 C2_2 C8_2 112(3) . . ?
C1_2 C2_2 C8_2 128(3) . . ?
C4_2 C3_2 C2_2 120.0 . . ?
C4_2 C3_2 H3_2 120.0 . . ?
C2_2 C3_2 H3_2 120.0 . . ?
N1_2 C4_2 C5_2 115(3) . . ?
N1_2 C4_2 C3_2 124(3) . . ?
C5_2 C4_2 C3_2 120.0 . . ?
C4_2 C5_2 C6_2 120.0 . . ?
C4_2 C5_2 H5_2 120.0 . . ?
C6_2 C5_2 H5_2 120.0 . . ?
C5_2 C6_2 C1_2 120.0 . . ?
C5_2 C6_2 C7_2 119(3) . . ?
C1_2 C6_2 C7_2 120(3) . . ?
O4_2 C7_2 O3_2 125(3) . . ?
O4_2 C7_2 C6_2 121(4) . . ?
O3_2 C7_2 C6_2 114(4) . . ?
O2_2 C8_2 O1_2 131(3) . . ?
O2_2 C8_2 C2_2 121(4) . . ?
O1_2 C8_2 C2_2 107(3) . . ?
O5_2 C9_2 N1_2 134(3) . . ?
O5_2 C9_2 C10_2 102(2) . . ?
N1_2 C9_2 C10_2 124.2(19) . . ?
C11_2 C10_2 C15_2 120.0 . . ?
C11_2 C10_2 C9_2 120.1(8) . . ?
C15_2 C10_2 C9_2 119.7(8) . . ?
C12_2 C11_2 C10_2 120.0 . . ?
C12_2 C11_2 H11_2 120.0 . . ?
C10_2 C11_2 H11_2 120.0 . . ?
C11_2 C12_2 C13_2 120.0 . . ?
C11_2 C12_2 H12_2 120.0 . . ?
C13_2 C12_2 H12_2 120.0 . . ?
C14_2 C13_2 C12_2 120.0 . . ?
C14_2 C13_2 O6_2 118.9(9) . . ?
C12_2 C13_2 O6_2 118.1(9) . . ?
C13_2 C14_2 C15_2 120.0 . . ?
C13_2 C14_2 H14_2 120.0 . . ?
C15_2 C14_2 H14_2 120.0 . . ?
C14_2 C15_2 C10_2 120.0 . . ?
C14_2 C15_2 H15_2 120.0 . . ?
C10_2 C15_2 H15_2 120.0 . . ?
O6_2 C16_2 H16A_2 109.5 . . ?
O6_2 C16_2 H16B_2 109.5 . . ?
H16A_2 C16_2 H16B_2 109.5 . . ?
O6_2 C16_2 H16C_2 109.5 . . ?
H16A_2 C16_2 H16C_2 109.5 . . ?
H16B_2 C16_2 H16C_2 109.5 . . ?
C8_3 O1_3 Cu11 127.2(18) . . ?
C7_3 O2_3 Cu7 121.9(17) . 3_666 ?
C7_3 O3_3 Cu8 119.0(16) . 3_666 ?
C8_3 O4_3 Cu12 123.7(15) . . ?
C2_3 C1_3 C6_3 120.0 . . ?
C2_3 C1_3 H1_3 120.0 . . ?
C6_3 C1_3 H1_3 120.0 . . ?
C3_3 C2_3 C1_3 120.0 . . ?
C3_3 C2_3 C8_3 125(2) . . ?
C1_3 C2_3 C8_3 115(2) . . ?
C2_3 C3_3 C4_3 120.0 . . ?
C2_3 C3_3 H3_3 120.0 . . ?
C4_3 C3_3 H3_3 120.0 . . ?
N1_3 C4_3 C3_3 113(2) . . ?
N1_3 C4_3 C5_3 127(2) . . ?
C3_3 C4_3 C5_3 120.0 . . ?
C6_3 C5_3 C4_3 120.0 . . ?
C6_3 C5_3 H5_3 120.0 . . ?
C4_3 C5_3 H5_3 120.0 . . ?
C5_3 C6_3 C1_3 120.0 . . ?
C5_3 C6_3 C7_3 119(2) . . ?
C1_3 C6_3 C7_3 121(2) . . ?
C13_3 O6_3 C16_3 107(2) . . ?
C9_3 N1_3 C4_3 123(2) . . ?
O3_3 C7_3 O2_3 127.4(19) . . ?
O3_3 C7_3 C6_3 118(3) . . ?
O2_3 C7_3 C6_3 114(3) . . ?
O1_3 C8_3 O4_3 122(2) . . ?
O1_3 C8_3 C2_3 124(3) . . ?
O4_3 C8_3 C2_3 114(3) . . ?
O5_3 C9_3 N1_3 139(3) . . ?
O5_3 C9_3 C10_3 102(2) . . ?
N1_3 C9_3 C10_3 118.7(18) . . ?
C11_3 C10_3 C15_3 120.0 . . ?
C11_3 C10_3 C9_3 118.6(9) . . ?
C15_3 C10_3 C9_3 117.5(9) . . ?
C10_3 C11_3 C12_3 120.0 . . ?
C10_3 C11_3 H11_3 120.0 . . ?
C12_3 C11_3 H11_3 120.0 . . ?
C13_3 C12_3 C11_3 120.0 . . ?
C13_3 C12_3 H12_3 120.0 . . ?
C11_3 C12_3 H12_3 120.0 . . ?
C12_3 C13_3 C14_3 120.0 . . ?
C12_3 C13_3 O6_3 119.6(9) . . ?
C14_3 C13_3 O6_3 118.6(9) . . ?
C15_3 C14_3 C13_3 120.0 . . ?
C15_3 C14_3 H14_3 120.0 . . ?
C13_3 C14_3 H14_3 120.0 . . ?
C14_3 C15_3 C10_3 120.0 . . ?
C14_3 C15_3 H15_3 120.0 . . ?
C10_3 C15_3 H15_3 120.0 . . ?
O6_3 C16_3 H16A_3 109.5 . . ?
O6_3 C16_3 H16B_3 109.5 . . ?
H16A_3 C16_3 H16B_3 109.5 . . ?
O6_3 C16_3 H16C_3 109.5 . . ?
H16A_3 C16_3 H16C_3 109.5 . . ?
H16B_3 C16_3 H16C_3 109.5 . . ?
C7_4 O1_4 Cu11 117(2) . . ?
C7_4 O2_4 Cu12 122(2) . . ?
C8_4 O3_4 Cu9 121(2) . . ?
C8_4 O4_4 Cu10 129(3) . . ?
C13_4 O6_4 C16_4 123.3(17) . . ?
C9_4 N1_4 C4_4 119(2) . . ?
C6_4 C1_4 C2_4 118(3) . . ?
C6_4 C1_4 H1_4 121.0 . . ?
C2_4 C1_4 H1_4 121.0 . . ?
C1_4 C2_4 C3_4 118(3) . . ?
C1_4 C2_4 C8_4 131(3) . . ?
C3_4 C2_4 C8_4 110(3) . . ?
C4_4 C3_4 C2_4 127(3) . . ?
C4_4 C3_4 H3A_4 105.6 . . ?
C2_4 C3_4 H3A_4 105.6 . . ?
C4_4 C3_4 H3B_4 105.6 . . ?
C2_4 C3_4 H3B_4 105.6 . . ?
H3A_4 C3_4 H3B_4 106.1 . . ?
N1_4 C4_4 C3_4 136(3) . . ?
N1_4 C4_4 C5_4 116(3) . . ?
C3_4 C4_4 C5_4 108(2) . . ?
C6_4 C5_4 C4_4 122(3) . . ?
C6_4 C5_4 H5_4 118.8 . . ?
C4_4 C5_4 H5_4 118.8 . . ?
C1_4 C6_4 C5_4 126(3) . . ?
C1_4 C6_4 C7_4 116(3) . . ?
C5_4 C6_4 C7_4 118(3) . . ?
O1_4 C7_4 O2_4 135(4) . . ?
O1_4 C7_4 C6_4 114(4) . . ?
O2_4 C7_4 C6_4 111(4) . . ?
O4_4 C8_4 O3_4 125(3) . . ?
O4_4 C8_4 C2_4 126(4) . . ?
O3_4 C8_4 C2_4 109(3) . . ?
O5_4 C9_4 N1_4 126.9(19) . . ?
O5_4 C9_4 C10_4 114.4(16) . . ?
N1_4 C9_4 C10_4 118.6(16) . . ?
C11_4 C10_4 C15_4 120.0 . . ?
C11_4 C10_4 C9_4 120.0(8) . . ?
C15_4 C10_4 C9_4 119.9(8) . . ?
C12_4 C11_4 C10_4 120.0 . . ?
C12_4 C11_4 H11_4 120.0 . . ?
C10_4 C11_4 H11_4 120.0 . . ?
C13_4 C12_4 C11_4 120.0 . . ?
C13_4 C12_4 H12_4 120.0 . . ?
C11_4 C12_4 H12_4 120.0 . . ?
C14_4 C13_4 C12_4 120.0 . . ?
C14_4 C13_4 O6_4 119.9(8) . . ?
C12_4 C13_4 O6_4 120.1(8) . . ?
C13_4 C14_4 C15_4 120.0 . . ?
C13_4 C14_4 H14_4 120.0 . . ?
C15_4 C14_4 H14_4 120.0 . . ?
C14_4 C15_4 C10_4 120.0 . . ?
C14_4 C15_4 H15_4 120.0 . . ?
C10_4 C15_4 H15_4 120.0 . . ?
O6_4 C16_4 H16A_4 109.5 . . ?
O6_4 C16_4 H16B_4 109.5 . . ?
H16A_4 C16_4 H16B_4 109.5 . . ?
O6_4 C16_4 H16C_4 109.5 . . ?
H16A_4 C16_4 H16C_4 109.5 . . ?
H16B_4 C16_4 H16C_4 109.5 . . ?
C8_5 O1_5 Cu10 119.8(16) . . ?
C8_5 O2_5 Cu9 127(2) . . ?
C7_5 O3_5 Cu3 129.2(19) . . ?
C7_5 O4_5 Cu4 124.5(16) . . ?
C13_5 O6_5 C16_5 123(3) . . ?
C9_5 N1_5 C4_5 123(2) . . ?
C2_5 C1_5 C6_5 120.0 . . ?
C2_5 C1_5 H1_5 120.0 . . ?
C6_5 C1_5 H1_5 120.0 . . ?
C3_5 C2_5 C1_5 120.0 . . ?
C3_5 C2_5 C8_5 124(3) . . ?
C1_5 C2_5 C8_5 116(3) . . ?
C2_5 C3_5 C4_5 120.0 . . ?
C2_5 C3_5 H3_5 120.0 . . ?
C4_5 C3_5 H3_5 120.0 . . ?
N1_5 C4_5 C3_5 116(2) . . ?
N1_5 C4_5 C5_5 124(2) . . ?
C3_5 C4_5 C5_5 120.0 . . ?
C6_5 C5_5 C4_5 120.0 . . ?
C6_5 C5_5 H5_5 120.0 . . ?
C4_5 C5_5 H5_5 120.0 . . ?
C5_5 C6_5 C1_5 120.0 . . ?
C5_5 C6_5 C7_5 125(3) . . ?
C1_5 C6_5 C7_5 115(3) . . ?
O3_5 C7_5 O4_5 118(2) . . ?
O3_5 C7_5 C6_5 128(3) . . ?
O4_5 C7_5 C6_5 114(3) . . ?
O2_5 C8_5 O1_5 126(2) . . ?
O2_5 C8_5 C2_5 125(4) . . ?
O1_5 C8_5 C2_5 110(3) . . ?
O5_5 C9_5 N1_5 134(3) . . ?
O5_5 C9_5 C10_5 109(2) . . ?
N1_5 C9_5 C10_5 117.4(17) . . ?
C11_5 C10_5 C15_5 120.0 . . ?
C11_5 C10_5 C9_5 119.9(8) . . ?
C15_5 C10_5 C9_5 119.9(8) . . ?
C12_5 C11_5 C10_5 120.0 . . ?
C12_5 C11_5 H11_5 120.0 . . ?
C10_5 C11_5 H11_5 120.0 . . ?
C11_5 C12_5 C13_5 120.0 . . ?
C11_5 C12_5 H12_5 120.0 . . ?
C13_5 C12_5 H12_5 120.0 . . ?
C14_5 C13_5 C12_5 120.0 . . ?
C14_5 C13_5 O6_5 119.8(8) . . ?
C12_5 C13_5 O6_5 119.6(9) . . ?
C13_5 C14_5 C15_5 120.0 . . ?
C13_5 C14_5 H14_5 120.0 . . ?
C15_5 C14_5 H14_5 120.0 . . ?
C14_5 C15_5 C10_5 120.0 . . ?
C14_5 C15_5 H15_5 120.0 . . ?
C10_5 C15_5 H15_5 120.0 . . ?
O6_5 C16_5 H16A_5 109.5 . . ?
O6_5 C16_5 H16B_5 109.5 . . ?
H16A_5 C16_5 H16B_5 109.5 . . ?
O6_5 C16_5 H16C_5 109.5 . . ?
H16A_5 C16_5 H16C_5 109.5 . . ?
H16B_5 C16_5 H16C_5 109.5 . . ?
C8_6 O1_6 Cu1 123.3(17) . 3_666 ?
C8_6 O2_6 Cu2 123.0(18) . 3_666 ?
C7_6 O3_6 Cu7 119.4(15) . . ?
C7_6 O4_6 Cu8 126.7(19) . . ?
C16_6 O6_6 C13_6 119(2) . . ?
C9_6 N1_6 C4_6 121(2) . . ?
C2_6 C1_6 C6_6 120.0 . . ?
C2_6 C1_6 H1_6 120.0 . . ?
C6_6 C1_6 H1_6 120.0 . . ?
C3_6 C2_6 C1_6 120.0 . . ?
C3_6 C2_6 C8_6 119(2) . . ?
C1_6 C2_6 C8_6 121(2) . . ?
C2_6 C3_6 C4_6 120.0 . . ?
C2_6 C3_6 H3_6 120.0 . . ?
C4_6 C3_6 H3_6 120.0 . . ?
N1_6 C4_6 C3_6 115(2) . . ?
N1_6 C4_6 C5_6 124(2) . . ?
C3_6 C4_6 C5_6 120.0 . . ?
C6_6 C5_6 C4_6 120.0 . . ?
C6_6 C5_6 H5_6 120.0 . . ?
C4_6 C5_6 H5_6 120.0 . . ?
C5_6 C6_6 C1_6 120.0 . . ?
C5_6 C6_6 C7_6 119(2) . . ?
C1_6 C6_6 C7_6 120(2) . . ?
O4_6 C7_6 O3_6 125(2) . . ?
O4_6 C7_6 C6_6 121(3) . . ?
O3_6 C7_6 C6_6 113(3) . . ?
O2_6 C8_6 O1_6 126(2) . . ?
O2_6 C8_6 C2_6 116(3) . . ?
O1_6 C8_6 C2_6 118(3) . . ?
O5_6 C9_6 N1_6 128(2) . . ?
O5_6 C9_6 C10_6 111.2(17) . . ?
N1_6 C9_6 C10_6 120.6(15) . . ?
C11_6 C10_6 C15_6 120.0 . . ?
C11_6 C10_6 C9_6 117.9(8) . . ?
C15_6 C10_6 C9_6 121.8(8) . . ?
C10_6 C11_6 C12_6 120.0 . . ?
C10_6 C11_6 H11_6 120.0 . . ?
C12_6 C11_6 H11_6 120.0 . . ?
C11_6 C12_6 C13_6 120.0 . . ?
C11_6 C12_6 H12_6 120.0 . . ?
C13_6 C12_6 H12_6 120.0 . . ?
C14_6 C13_6 C12_6 120.0 . . ?
C14_6 C13_6 O6_6 123.1(8) . . ?
C12_6 C13_6 O6_6 116.8(8) . . ?
C13_6 C14_6 C15_6 120.0 . . ?
C13_6 C14_6 H14_6 120.0 . . ?
C15_6 C14_6 H14_6 120.0 . . ?
C14_6 C15_6 C10_6 120.0 . . ?
C14_6 C15_6 H15_6 120.0 . . ?
C10_6 C15_6 H15_6 120.0 . . ?
O6_6 C16_6 H16A_6 109.5 . . ?
O6_6 C16_6 H16B_6 109.5 . . ?
H16A_6 C16_6 H16B_6 109.5 . . ?
O6_6 C16_6 H16C_6 109.5 . . ?
H16A_6 C16_6 H16C_6 109.5 . . ?
H16B_6 C16_6 H16C_6 109.5 . . ?
C8_7 O1_7 Cu10 118.3(17) . . ?
C8_7 O2_7 Cu9 123.8(19) . . ?
C7_7 O3_7 Cu5 123.7(16) . . ?
C7_7 O4_7 Cu6 125.1(19) . . ?
C13_7 O6_7 C16_7 121(2) . . ?
C9_7 N1_7 C4_7 123(2) . . ?
C2_7 C1_7 C6_7 120.0 . . ?
C2_7 C1_7 H1_7 120.0 . . ?
C6_7 C1_7 H1_7 120.0 . . ?
C3_7 C2_7 C1_7 120.0 . . ?
C3_7 C2_7 C8_7 125(3) . . ?
C1_7 C2_7 C8_7 114(3) . . ?
C2_7 C3_7 C4_7 120.0 . . ?
C2_7 C3_7 H3_7 120.0 . . ?
C4_7 C3_7 H3_7 120.0 . . ?
N1_7 C4_7 C5_7 129(2) . . ?
N1_7 C4_7 C3_7 110(2) . . ?
C5_7 C4_7 C3_7 120.0 . . ?
C4_7 C5_7 C6_7 120.0 . . ?
C4_7 C5_7 H5_7 120.0 . . ?
C6_7 C5_7 H5_7 120.0 . . ?
C5_7 C6_7 C1_7 120.0 . . ?
C5_7 C6_7 C7_7 114(3) . . ?
C1_7 C6_7 C7_7 126(3) . . ?
O4_7 C7_7 O3_7 123(2) . . ?
O4_7 C7_7 C6_7 123(3) . . ?
O3_7 C7_7 C6_7 112(3) . . ?
O2_7 C8_7 O1_7 130(2) . . ?
O2_7 C8_7 C2_7 120(3) . . ?
O1_7 C8_7 C2_7 109(3) . . ?
O5_7 C9_7 N1_7 111(2) . . ?
O5_7 C9_7 C10_7 118(2) . . ?
N1_7 C9_7 C10_7 130.8(18) . . ?
O6_7 C16_7 H16A_7 109.5 . . ?
O6_7 C16_7 H16B_7 109.5 . . ?
H16A_7 C16_7 H16B_7 109.5 . . ?
O6_7 C16_7 H16C_7 109.5 . . ?
H16A_7 C16_7 H16C_7 109.5 . . ?
H16B_7 C16_7 H16C_7 109.5 . . ?
C11_7 C10_7 C15_7 120.0 . . ?
C11_7 C10_7 C9_7 120.0(8) . . ?
C15_7 C10_7 C9_7 119.7(8) . . ?
C10_7 C11_7 C12_7 120.0 . . ?
C10_7 C11_7 H11_7 120.0 . . ?
C12_7 C11_7 H11_7 120.0 . . ?
C13_7 C12_7 C11_7 120.0 . . ?
C13_7 C12_7 H12_7 120.0 . . ?
C11_7 C12_7 H12_7 120.0 . . ?
C12_7 C13_7 C14_7 120.0 . . ?
C12_7 C13_7 O6_7 120.2(8) . . ?
C14_7 C13_7 O6_7 119.7(8) . . ?
C13_7 C14_7 C15_7 120.0 . . ?
C13_7 C14_7 H14_7 120.0 . . ?
C15_7 C14_7 H14_7 120.0 . . ?
C14_7 C15_7 C10_7 120.0 . . ?
C14_7 C15_7 H15_7 120.0 . . ?
C10_7 C15_7 H15_7 120.0 . . ?
C7_8 O1_8 Cu5 124.9(18) . . ?
C7_8 O2_8 Cu6 126.1(17) . . ?
C8_8 O3_8 Cu11 117.4(17) . 3_666 ?
C8_8 O4_8 Cu12 112.3(16) . 3_666 ?
C2_8 C1_8 C6_8 120.0 . . ?
C2_8 C1_8 H1_8 120.0 . . ?
C6_8 C1_8 H1_8 120.0 . . ?
C3_8 C2_8 C1_8 120.0 . . ?
C3_8 C2_8 C8_8 125(2) . . ?
C1_8 C2_8 C8_8 115(2) . . ?
C2_8 C3_8 C4_8 120.0 . . ?
C2_8 C3_8 H3_8 120.0 . . ?
C4_8 C3_8 H3_8 120.0 . . ?
N1_8 C4_8 C3_8 111(2) . . ?
N1_8 C4_8 C5_8 129(2) . . ?
C3_8 C4_8 C5_8 120.0 . . ?
C6_8 C5_8 C4_8 120.0 . . ?
C6_8 C5_8 H5_8 120.0 . . ?
C4_8 C5_8 H5_8 120.0 . . ?
C5_8 C6_8 C1_8 120.0 . . ?
C5_8 C6_8 C7_8 117(2) . . ?
C1_8 C6_8 C7_8 123(2) . . ?
C13_8 O6_8 C16_8 121.6(17) . . ?
C9_8 N1_8 C4_8 122(2) . . ?
O1_8 C7_8 O2_8 121.0(19) . . ?
O1_8 C7_8 C6_8 118(3) . . ?
O2_8 C7_8 C6_8 121(3) . . ?
O3_8 C8_8 O4_8 141(2) . . ?
O3_8 C8_8 C2_8 111(3) . . ?
O4_8 C8_8 C2_8 108(3) . . ?
N1_8 C9_8 C10_8 122.5(19) . . ?
N1_8 C9_8 H9_8 118.7 . . ?
C10_8 C9_8 H9_8 118.7 . . ?
C12_8 C11_8 C10_8 120.0 . . ?
C12_8 C11_8 H11_8 120.0 . . ?
C10_8 C11_8 H11_8 120.0 . . ?
C11_8 C12_8 C13_8 120.0 . . ?
C11_8 C12_8 H12_8 120.0 . . ?
C13_8 C12_8 H12_8 120.0 . . ?
C12_8 C13_8 C14_8 120.0 . . ?
C12_8 C13_8 O6_8 120.1(9) . . ?
C14_8 C13_8 O6_8 119.6(9) . . ?
C13_8 C14_8 C15_8 120.0 . . ?
C13_8 C14_8 H14_8 120.0 . . ?
C15_8 C14_8 H14_8 120.0 . . ?
C14_8 C15_8 C10_8 120.0 . . ?
C14_8 C15_8 H15_8 120.0 . . ?
C10_8 C15_8 H15_8 120.0 . . ?
C15_8 C10_8 C11_8 120.0 . . ?
C15_8 C10_8 C9_8 118.4(8) . . ?
C11_8 C10_8 C9_8 121.5(8) . . ?
O6_8 C16_8 H16A_8 109.5 . . ?
O6_8 C16_8 H16B_8 109.5 . . ?
H16A_8 C16_8 H16B_8 109.5 . . ?
O6_8 C16_8 H16C_8 109.5 . . ?
H16A_8 C16_8 H16C_8 109.5 . . ?
H16B_8 C16_8 H16C_8 109.5 . . ?
C7_9 O1_9 Cu4 123(3) . . ?
C7_9 O2_9 Cu3 125(3) . . ?
C8_9 O3_9 Cu5 131(3) . . ?
C8_9 O4_9 Cu6 130(3) . . ?
C9_9 N1_9 C4_9 132(3) . . ?
C2_9 C1_9 C6_9 107(4) . . ?
C2_9 C1_9 H1_9 126.6 . . ?
C6_9 C1_9 H1_9 126.6 . . ?
C3_9 C2_9 C1_9 136(5) . . ?
C3_9 C2_9 C8_9 103(5) . . ?
C1_9 C2_9 C8_9 121(5) . . ?
C2_9 C3_9 C4_9 123(5) . . ?
C2_9 C3_9 H3_9 118.6 . . ?
C4_9 C3_9 H3_9 118.6 . . ?
N1_9 C4_9 C3_9 128(5) . . ?
N1_9 C4_9 C5_9 128(5) . . ?
C3_9 C4_9 C5_9 104(3) . . ?
C6_9 C5_9 C4_9 123(4) . . ?
C6_9 C5_9 H5_9 118.6 . . ?
C4_9 C5_9 H5_9 118.6 . . ?
C5_9 C6_9 C1_9 126(5) . . ?
C5_9 C6_9 C7_9 122(5) . . ?
C1_9 C6_9 C7_9 113(5) . . ?
O2_9 C7_9 O1_9 125(5) . . ?
O2_9 C7_9 C6_9 120(5) . . ?
O1_9 C7_9 C6_9 115(5) . . ?
O4_9 C8_9 O3_9 111(4) . . ?
O4_9 C8_9 C2_9 135(5) . . ?
O3_9 C8_9 C2_9 114(4) . . ?
O5_9 C9_9 N1_9 109(3) . . ?
O5_9 C9_9 C10_9 138(3) . . ?
N1_9 C9_9 C10_9 113(3) . . ?
C10_9 C15_9 C14_9 120.0 . . ?
C10_9 C15_9 H15_9 120.0 . . ?
C14_9 C15_9 H15_9 120.0 . . ?
C11_9 C10_9 C15_9 120.0 . . ?
C11_9 C10_9 C9_9 119.2(8) . . ?
C15_9 C10_9 C9_9 120.3(8) . . ?
C10_9 C11_9 C12_9 120.0 . . ?
C10_9 C11_9 H11_9 120.0 . . ?
C12_9 C11_9 H11_9 120.0 . . ?
C13_9 C12_9 C11_9 120.0 . . ?
C13_9 C12_9 H12_9 120.0 . . ?
C11_9 C12_9 H12_9 120.0 . . ?
C12_9 C13_9 C14_9 120.0 . . ?
C12_9 C13_9 O6_9 119.4(9) . . ?
C14_9 C13_9 O6_9 119.7(9) . . ?
C13_9 C14_9 C15_9 120.0 . . ?
C13_9 C14_9 H14_9 120.0 . . ?
C15_9 C14_9 H14_9 120.0 . . ?
C8_10 O1_10 Cu11 125.6(17) . . ?
C8_10 O2_10 Cu12 118.8(15) . . ?
C7_10 O3_10 Cu1 124.0(18) . 3_666 ?
C7_10 O4_10 Cu2 126.0(18) . 3_666 ?
C9_10 N1_10 C4_10 117(3) . . ?
C2_10 C1_10 C6_10 120.0 . . ?
C2_10 C1_10 H1_10 120.0 . . ?
C6_10 C1_10 H1_10 120.0 . . ?
C3_10 C2_10 C1_10 120.0 . . ?
C3_10 C2_10 C8_10 120(2) . . ?
C1_10 C2_10 C8_10 119(2) . . ?
C2_10 C3_10 C4_10 120.0 . . ?
C2_10 C3_10 H3_10 120.0 . . ?
C4_10 C3_10 H3_10 120.0 . . ?
N1_10 C4_10 C3_10 120(2) . . ?
N1_10 C4_10 C5_10 120(2) . . ?
C3_10 C4_10 C5_10 120.0 . . ?
C4_10 C5_10 C6_10 120.0 . . ?
C4_10 C5_10 H5_10 120.0 . . ?
C6_10 C5_10 H5_10 120.0 . . ?
C5_10 C6_10 C1_10 120.0 . . ?
C5_10 C6_10 C7_10 119(2) . . ?
C1_10 C6_10 C7_10 120(2) . . ?
O4_10 C7_10 O3_10 123(2) . . ?
O4_10 C7_10 C6_10 121(3) . . ?
O3_10 C7_10 C6_10 114(3) . . ?
O2_10 C8_10 O1_10 128(2) . . ?
O2_10 C8_10 C2_10 112(3) . . ?
O1_10 C8_10 C2_10 120(3) . . ?
C7_11 O1_11 Cu6 124.0(18) . . ?
C7_11 O2_11 Cu5 120(2) . . ?
C8_11 O3_11 Cu7 117(2) . . ?
C8_11 O4_11 Cu8 114.7(17) . . ?
C9_11 N1_11 C4_11 134(3) . . ?
C2_11 C1_11 C6_11 120.0 . . ?
C2_11 C1_11 H1_11 120.0 . . ?
C6_11 C1_11 H1_11 120.0 . . ?
C1_11 C2_11 C3_11 120.0 . . ?
C1_11 C2_11 C8_11 115(3) . . ?
C3_11 C2_11 C8_11 125(3) . . ?
C2_11 C3_11 C4_11 120.0 . . ?
C2_11 C3_11 H3_11 120.0 . . ?
C4_11 C3_11 H3_11 120.0 . . ?
N1_11 C4_11 C5_11 113(3) . . ?
N1_11 C4_11 C3_11 126(3) . . ?
C5_11 C4_11 C3_11 120.0 . . ?
C6_11 C5_11 C4_11 120.0 . . ?
C6_11 C5_11 H5_11 120.0 . . ?
C4_11 C5_11 H5_11 120.0 . . ?
C5_11 C6_11 C1_11 120.0 . . ?
C5_11 C6_11 C7_11 123(3) . . ?
C1_11 C6_11 C7_11 117(3) . . ?
O2_11 C7_11 O1_11 125(2) . . ?
O2_11 C7_11 C6_11 120(4) . . ?
O1_11 C7_11 C6_11 115(3) . . ?
O3_11 C8_11 O4_11 138(3) . . ?
O3_11 C8_11 C2_11 119(4) . . ?
O4_11 C8_11 C2_11 103(3) . . ?
O5_11 C9_11 N1_11 100.4(16) . . ?
O5_11 C9_11 C10_11 126(3) . . ?
N1_11 C9_11 C10_11 133(3) . . ?
C7_12 O1_12 Cu1 127(2) . 3_666 ?
C7_12 O2_12 Cu2 122.0(17) . 3_666 ?
C8_12 O3_12 Cu9 125.8(19) . . ?
C8_12 O4_12 Cu10 119.5(16) . . ?
C9_12 N1_12 C4_12 127(3) . . ?
C2_12 C1_12 C6_12 120.0 . . ?
C2_12 C1_12 H1_12 120.0 . . ?
C6_12 C1_12 H1_12 120.0 . . ?
C3_12 C2_12 C1_12 120.0 . . ?
C3_12 C2_12 C8_12 121(3) . . ?
C1_12 C2_12 C8_12 118(3) . . ?
C4_12 C3_12 C2_12 120.0 . . ?
C4_12 C3_12 H3_12 120.0 . . ?
C2_12 C3_12 H3_12 120.0 . . ?
N1_12 C4_12 C3_12 118(2) . . ?
N1_12 C4_12 C5_12 122(2) . . ?
C3_12 C4_12 C5_12 120.0 . . ?
C4_12 C5_12 C6_12 120.0 . . ?
C4_12 C5_12 H5_12 120.0 . . ?
C6_12 C5_12 H5_12 120.0 . . ?
C5_12 C6_12 C1_12 120.0 . . ?
C5_12 C6_12 C7_12 129(3) . . ?
C1_12 C6_12 C7_12 111(3) . . ?
O1_12 C7_12 O2_12 125(3) . . ?
O1_12 C7_12 C6_12 126(4) . . ?
O2_12 C7_12 C6_12 109(3) . . ?
O3_12 C8_12 O4_12 125(2) . . ?
O3_12 C8_12 C2_12 124(3) . . ?
O4_12 C8_12 C2_12 111(3) . . ?
O5_12 C9_12 N1_12 123(3) . . ?
O5_12 C9_12 C10_12 121(3) . . ?
N1_12 C9_12 C10_12 117(2) . . ?

loop_
_geom_bond_atom_site_label_1
_geom_bond_atom_site_label_2
_geom_bond_distance
_geom_bond_site_symmetry_2
_geom_bond_publ_flag
Cu1 O1_6 1.96(2) 3_666 ?
Cu1 O3_10 1.99(2) 3_666 ?
Cu1 O1_12 1.99(2) 3_666 ?
Cu1 O2_1 2.04(2) . ?
Cu1 O1 2.141(16) . ?
Cu1 Cu2 2.646(5) . ?
Cu2 O4_10 1.99(2) 3_666 ?
Cu2 O2_6 2.04(2) 3_666 ?
Cu2 O2_12 2.06(2) 3_666 ?
Cu2 O1_1 2.09(2) . ?
Cu2 O2 2.151(17) . ?
Cu3 O3_5 1.819(19) . ?
Cu3 O3_1 1.933(16) . ?
Cu3 O1_2 2.03(2) . ?
Cu3 O2_9 2.08(2) . ?
Cu3 O3 2.211(19) . ?
Cu3 Cu4 2.630(6) . ?
Cu4 O4_5 1.927(19) . ?
Cu4 O2_2 1.95(3) . ?
Cu4 O4_1 1.967(17) . ?
Cu4 O1_9 2.02(3) . ?
Cu4 O4 2.216(17) . ?
Cu5 O1_8 1.892(18) . ?
Cu5 O2_11 1.97(2) . ?
Cu5 O3_9 1.97(2) . ?
Cu5 O3_7 1.980(19) . ?
Cu5 O5 2.24(2) . ?
Cu5 Cu6 2.639(7) . ?
Cu6 O2_8 1.902(19) . ?
Cu6 O4_7 1.910(17) . ?
Cu6 O1_11 1.94(2) . ?
Cu6 O4_9 1.95(3) . ?
Cu6 O6 2.20(2) . ?
Cu7 O2_3 1.927(17) 3_666 ?
Cu7 O3_6 1.971(17) . ?
Cu7 O3_2 2.01(2) 3_666 ?
Cu7 O3_11 2.06(2) . ?
Cu7 O7 2.29(2) . ?
Cu7 Cu8 2.632(6) . ?
Cu8 O4_6 1.912(17) . ?
Cu8 O3_3 1.964(17) 3_666 ?
Cu8 O4_2 1.99(2) 3_666 ?
Cu8 O4_11 2.08(2) . ?
Cu8 O8 2.21(2) . ?
Cu9 O3_12 1.88(2) . ?
Cu9 O2_5 1.92(2) . ?
Cu9 O2_7 1.92(2) . ?
Cu9 O3_4 1.978(18) . ?
Cu9 O9 2.261(19) . ?
Cu9 Cu10 2.649(5) . ?
Cu10 O1_5 1.95(2) . ?
Cu10 O4_4 2.00(2) . ?
Cu10 O4_12 2.00(2) . ?
Cu10 O1_7 2.043(19) . ?
Cu10 O10 2.233(17) . ?
Cu11 O1_10 1.921(19) . ?
Cu11 O1_3 1.95(2) . ?
Cu11 O1_4 2.05(2) . ?
Cu11 O3_8 2.07(2) 3_666 ?
Cu11 O11 2.231(18) . ?
Cu11 Cu12 2.640(5) . ?
Cu12 O4_3 1.931(18) . ?
Cu12 O2_10 2.05(2) . ?
Cu12 O4_8 2.067(19) 3_666 ?
Cu12 O2_4 2.11(2) . ?
Cu12 O12 2.242(15) . ?
O1_1 C8_1 1.12(3) . ?
O2_1 C8_1 1.31(3) . ?
O3_1 C7_1 1.26(3) . ?
O4_1 C7_1 1.29(3) . ?
O5_1 C9_1 1.243(11) . ?
O6_1 C13_1 1.424(9) . ?
O6_1 C16_1 1.427(12) . ?
N1_1 C9_1 1.336(11) . ?
N1_1 C4_1 1.364(7) . ?
C1_1 C2_1 1.3900 . ?
C1_1 C6_1 1.3900 . ?
C1_1 H1_1 0.9300 . ?
C2_1 C3_1 1.3900 . ?
C2_1 C8_1 1.502(14) . ?
C3_1 C4_1 1.3900 . ?
C3_1 H3_1 0.9300 . ?
C4_1 C5_1 1.3900 . ?
C5_1 C6_1 1.3900 . ?
C5_1 H5_1 0.9300 . ?
C6_1 C7_1 1.507(14) . ?
C9_1 C10_1 1.501(11) . ?
C10_1 C11_1 1.3900 . ?
C10_1 C15_1 1.3900 . ?
C11_1 C12_1 1.3900 . ?
C11_1 H11_1 0.9300 . ?
C12_1 C13_1 1.3900 . ?
C12_1 H12_1 0.9300 . ?
C13_1 C14_1 1.3900 . ?
C14_1 C15_1 1.3900 . ?
C14_1 H14_1 0.9300 . ?
C15_1 H15_1 0.9300 . ?
C16_1 H16A_1 0.9600 . ?
C16_1 H16B_1 0.9600 . ?
C16_1 H16C_1 0.9600 . ?
O1_2 C8_2 1.30(3) . ?
O2_2 C8_2 1.17(3) . ?
O3_2 C7_2 1.20(4) . ?
O4_2 C7_2 1.17(4) . ?
O5_2 C9_2 1.249(12) . ?
O6_2 C16_2 1.416(12) . ?
O6_2 C13_2 1.432(10) . ?
N1_2 C9_2 1.330(11) . ?
N1_2 C4_2 1.361(7) . ?
C1_2 C2_2 1.3900 . ?
C1_2 C6_2 1.3900 . ?
C1_2 H1_2 0.9300 . ?
C2_2 C3_2 1.3900 . ?
C2_2 C8_2 1.498(14) . ?
C3_2 C4_2 1.3900 . ?
C3_2 H3_2 0.9300 . ?
C4_2 C5_2 1.3900 . ?
C5_2 C6_2 1.3900 . ?
C5_2 H5_2 0.9300 . ?
C6_2 C7_2 1.502(14) . ?
C9_2 C10_2 1.501(12) . ?
C10_2 C11_2 1.3900 . ?
C10_2 C15_2 1.3900 . ?
C11_2 C12_2 1.3900 . ?
C11_2 H11_2 0.9300 . ?
C12_2 C13_2 1.3900 . ?
C12_2 H12_2 0.9300 . ?
C13_2 C14_2 1.3900 . ?
C14_2 C15_2 1.3900 . ?
C14_2 H14_2 0.9300 . ?
C15_2 H15_2 0.9300 . ?
C16_2 H16A_2 0.9600 . ?
C16_2 H16B_2 0.9600 . ?
C16_2 H16C_2 0.9600 . ?
O1_3 C8_3 1.19(3) . ?
O2_3 C7_3 1.29(3) . ?
O3_3 C7_3 1.29(3) . ?
O4_3 C8_3 1.32(3) . ?
C1_3 C2_3 1.3900 . ?
C1_3 C6_3 1.3900 . ?
C1_3 H1_3 0.9300 . ?
C2_3 C3_3 1.3900 . ?
C2_3 C8_3 1.490(14) . ?
C3_3 C4_3 1.3900 . ?
C3_3 H3_3 0.9300 . ?
C4_3 N1_3 1.358(7) . ?
C4_3 C5_3 1.3900 . ?
C5_3 C6_3 1.3900 . ?
C5_3 H5_3 0.9300 . ?
C6_3 C7_3 1.505(14) . ?
O5_3 C9_3 1.262(12) . ?
O6_3 C13_3 1.431(10) . ?
O6_3 C16_3 1.433(13) . ?
N1_3 C9_3 1.338(11) . ?
C9_3 C10_3 1.519(12) . ?
C10_3 C11_3 1.3900 . ?
C10_3 C15_3 1.3900 . ?
C11_3 C12_3 1.3900 . ?
C11_3 H11_3 0.9300 . ?
C12_3 C13_3 1.3900 . ?
C12_3 H12_3 0.9300 . ?
C13_3 C14_3 1.3900 . ?
C14_3 C15_3 1.3900 . ?
C14_3 H14_3 0.9300 . ?
C15_3 H15_3 0.9300 . ?
C16_3 H16A_3 0.9600 . ?
C16_3 H16B_3 0.9600 . ?
C16_3 H16C_3 0.9600 . ?
O1_4 C7_4 1.13(3) . ?
O2_4 C7_4 1.19(3) . ?
O3_4 C8_4 1.29(3) . ?
O4_4 C8_4 1.15(3) . ?
O5_4 C9_4 1.241(12) . ?
O6_4 C13_4 1.413(9) . ?
O6_4 C16_4 1.426(12) . ?
N1_4 C9_4 1.339(11) . ?
N1_4 C4_4 1.354(7) . ?
C1_4 C6_4 1.27(3) . ?
C1_4 C2_4 1.41(3) . ?
C1_4 H1_4 0.9300 . ?
C2_4 C3_4 1.46(3) . ?
C2_4 C8_4 1.513(14) . ?
C3_4 C4_4 1.39(3) . ?
C3_4 H3A_4 0.9700 . ?
C3_4 H3B_4 0.9700 . ?
C4_4 C5_4 1.51(3) . ?
C5_4 C6_4 1.39(3) . ?
C5_4 H5_4 0.9300 . ?
C6_4 C7_4 1.499(14) . ?
C9_4 C10_4 1.497(11) . ?
C10_4 C11_4 1.3900 . ?
C10_4 C15_4 1.3900 . ?
C11_4 C12_4 1.3900 . ?
C11_4 H11_4 0.9300 . ?
C12_4 C13_4 1.3900 . ?
C12_4 H12_4 0.9300 . ?
C13_4 C14_4 1.3900 . ?
C14_4 C15_4 1.3900 . ?
C14_4 H14_4 0.9300 . ?
C15_4 H15_4 0.9300 . ?
C16_4 H16A_4 0.9600 . ?
C16_4 H16B_4 0.9600 . ?
C16_4 H16C_4 0.9600 . ?
O1_5 C8_5 1.33(3) . ?
O2_5 C8_5 1.18(3) . ?
O3_5 C7_5 1.26(3) . ?
O4_5 C7_5 1.35(3) . ?
O5_5 C9_5 1.251(12) . ?
O6_5 C13_5 1.427(7) . ?
O6_5 C16_5 1.431(9) . ?
N1_5 C9_5 1.349(11) . ?
N1_5 C4_5 1.363(7) . ?
C1_5 C2_5 1.3900 . ?
C1_5 C6_5 1.3900 . ?
C1_5 H1_5 0.9300 . ?
C2_5 C3_5 1.3900 . ?
C2_5 C8_5 1.511(14) . ?
C3_5 C4_5 1.3900 . ?
C3_5 H3_5 0.9300 . ?
C4_5 C5_5 1.3900 . ?
C5_5 C6_5 1.3900 . ?
C5_5 H5_5 0.9300 . ?
C6_5 C7_5 1.501(14) . ?
C9_5 C10_5 1.501(12) . ?
C10_5 C11_5 1.3900 . ?
C10_5 C15_5 1.3900 . ?
C11_5 C12_5 1.3900 . ?
C11_5 H11_5 0.9300 . ?
C12_5 C13_5 1.3900 . ?
C12_5 H12_5 0.9300 . ?
C13_5 C14_5 1.3900 . ?
C14_5 C15_5 1.3900 . ?
C14_5 H14_5 0.9300 . ?
C15_5 H15_5 0.9300 . ?
C16_5 H16A_5 0.9600 . ?
C16_5 H16B_5 0.9600 . ?
C16_5 H16C_5 0.9600 . ?
O1_6 C8_6 1.25(3) . ?
O2_6 C8_6 1.23(3) . ?
O3_6 C7_6 1.31(3) . ?
O4_6 C7_6 1.19(3) . ?
O5_6 C9_6 1.266(12) . ?
O6_6 C16_6 1.391(12) . ?
O6_6 C13_6 1.416(7) . ?
N1_6 C9_6 1.321(11) . ?
N1_6 C4_6 1.358(7) . ?
C1_6 C2_6 1.3900 . ?
C1_6 C6_6 1.3900 . ?
C1_6 H1_6 0.9300 . ?
C2_6 C3_6 1.3900 . ?
C2_6 C8_6 1.498(14) . ?
C3_6 C4_6 1.3900 . ?
C3_6 H3_6 0.9300 . ?
C4_6 C5_6 1.3900 . ?
C5_6 C6_6 1.3900 . ?
C5_6 H5_6 0.9300 . ?
C6_6 C7_6 1.500(14) . ?
C9_6 C10_6 1.500(11) . ?
C10_6 C11_6 1.3900 . ?
C10_6 C15_6 1.3900 . ?
C11_6 C12_6 1.3900 . ?
C11_6 H11_6 0.9300 . ?
C12_6 C13_6 1.3900 . ?
C12_6 H12_6 0.9300 . ?
C13_6 C14_6 1.3900 . ?
C14_6 C15_6 1.3900 . ?
C14_6 H14_6 0.9300 . ?
C15_6 H15_6 0.9300 . ?
C16_6 H16A_6 0.9600 . ?
C16_6 H16B_6 0.9600 . ?
C16_6 H16C_6 0.9600 . ?
O1_7 C8_7 1.22(3) . ?
O2_7 C8_7 1.20(3) . ?
O3_7 C7_7 1.28(3) . ?
O4_7 C7_7 1.26(3) . ?
O5_7 C9_7 1.247(12) . ?
O6_7 C13_7 1.419(9) . ?
O6_7 C16_7 1.433(12) . ?
N1_7 C9_7 1.305(11) . ?
N1_7 C4_7 1.360(7) . ?
C1_7 C2_7 1.3900 . ?
C1_7 C6_7 1.3900 . ?
C1_7 H1_7 0.9300 . ?
C2_7 C3_7 1.3900 . ?
C2_7 C8_7 1.511(14) . ?
C3_7 C4_7 1.3900 . ?
C3_7 H3_7 0.9300 . ?
C4_7 C5_7 1.3900 . ?
C5_7 C6_7 1.3900 . ?
C5_7 H5_7 0.9300 . ?
C6_7 C7_7 1.502(14) . ?
C9_7 C10_7 1.497(11) . ?
C16_7 H16A_7 0.9600 . ?
C16_7 H16B_7 0.9600 . ?
C16_7 H16C_7 0.9600 . ?
C10_7 C11_7 1.3900 . ?
C10_7 C15_7 1.3900 . ?
C11_7 C12_7 1.3900 . ?
C11_7 H11_7 0.9300 . ?
C12_7 C13_7 1.3900 . ?
C12_7 H12_7 0.9300 . ?
C13_7 C14_7 1.3900 . ?
C14_7 C15_7 1.3900 . ?
C14_7 H14_7 0.9300 . ?
C15_7 H15_7 0.9300 . ?
O1_8 C7_8 1.28(3) . ?
O2_8 C7_8 1.28(3) . ?
O3_8 C8_8 1.16(3) . ?
O4_8 C8_8 1.23(3) . ?
C1_8 C2_8 1.3900 . ?
C1_8 C6_8 1.3900 . ?
C1_8 H1_8 0.9300 . ?
C2_8 C3_8 1.3900 . ?
C2_8 C8_8 1.513(14) . ?
C3_8 C4_8 1.3900 . ?
C3_8 H3_8 0.9300 . ?
C4_8 N1_8 1.355(7) . ?
C4_8 C5_8 1.3900 . ?
C5_8 C6_8 1.3900 . ?
C5_8 H5_8 0.9300 . ?
C6_8 C7_8 1.513(14) . ?
O6_8 C13_8 1.426(9) . ?
O6_8 C16_8 1.437(9) . ?
N1_8 C9_8 1.319(11) . ?
C9_8 C10_8 1.497(11) . ?
C9_8 H9_8 0.9300 . ?
C11_8 C12_8 1.3900 . ?
C11_8 C10_8 1.3900 . ?
C11_8 H11_8 0.9300 . ?
C12_8 C13_8 1.3900 . ?
C12_8 H12_8 0.9300 . ?
C13_8 C14_8 1.3900 . ?
C14_8 C15_8 1.3900 . ?
C14_8 H14_8 0.9300 . ?
C15_8 C10_8 1.3900 . ?
C15_8 H15_8 0.9300 . ?
C16_8 H16A_8 0.9600 . ?
C16_8 H16B_8 0.9600 . ?
C16_8 H16C_8 0.9600 . ?
O1_9 C7_9 1.31(4) . ?
O2_9 C7_9 1.11(4) . ?
O3_9 C8_9 1.36(4) . ?
O4_9 C8_9 1.35(4) . ?
O5_9 C9_9 1.247(12) . ?
O6_9 C13_9 1.433(9) . ?
N1_9 C9_9 1.320(11) . ?
N1_9 C4_9 1.361(7) . ?
C1_9 C2_9 1.26(4) . ?
C1_9 C6_9 1.38(4) . ?
C1_9 H1_9 0.9300 . ?
C2_9 C3_9 1.25(4) . ?
C2_9 C8_9 1.498(14) . ?
C3_9 C4_9 1.46(4) . ?
C3_9 H3_9 0.9300 . ?
C4_9 C5_9 1.50(4) . ?
C5_9 C6_9 1.34(4) . ?
C5_9 H5_9 0.9300 . ?
C6_9 C7_9 1.502(14) . ?
C9_9 C10_9 1.498(12) . ?
C15_9 C10_9 1.3900 . ?
C15_9 C14_9 1.3900 . ?
C15_9 H15_9 0.9300 . ?
C10_9 C11_9 1.3900 . ?
C11_9 C12_9 1.3900 . ?
C11_9 H11_9 0.9300 . ?
C12_9 C13_9 1.3900 . ?
C12_9 H12_9 0.9300 . ?
C13_9 C14_9 1.3900 . ?
C14_9 H14_9 0.9300 . ?
O1_10 C8_10 1.22(3) . ?
O2_10 C8_10 1.22(3) . ?
O3_10 C7_10 1.24(3) . ?
O4_10 C7_10 1.19(3) . ?
N1_10 C9_10 1.351(11) . ?
N1_10 C4_10 1.358(7) . ?
C1_10 C2_10 1.3900 . ?
C1_10 C6_10 1.3900 . ?
C1_10 H1_10 0.9300 . ?
C2_10 C3_10 1.3900 . ?
C2_10 C8_10 1.501(14) . ?
C3_10 C4_10 1.3900 . ?
C3_10 H3_10 0.9300 . ?
C4_10 C5_10 1.3900 . ?
C5_10 C6_10 1.3900 . ?
C5_10 H5_10 0.9300 . ?
C6_10 C7_10 1.499(14) . ?
O1_11 C7_11 1.35(4) . ?
O2_11 C7_11 1.25(3) . ?
O3_11 C8_11 1.11(4) . ?
O4_11 C8_11 1.32(4) . ?
O5_11 C9_11 1.262(12) . ?
N1_11 C9_11 1.338(11) . ?
N1_11 C4_11 1.360(7) . ?
C1_11 C2_11 1.3900 . ?
C1_11 C6_11 1.3900 . ?
C1_11 H1_11 0.9300 . ?
C2_11 C3_11 1.3900 . ?
C2_11 C8_11 1.498(14) . ?
C3_11 C4_11 1.3900 . ?
C3_11 H3_11 0.9300 . ?
C4_11 C5_11 1.3900 . ?
C5_11 C6_11 1.3900 . ?
C5_11 H5_11 0.9300 . ?
C6_11 C7_11 1.498(14) . ?
C9_11 C10_11 1.557(19) . ?
O1_12 C7_12 1.16(3) . ?
O2_12 C7_12 1.26(3) . ?
O3_12 C8_12 1.24(3) . ?
O4_12 C8_12 1.32(3) . ?
O5_12 C9_12 1.275(12) . ?
N1_12 C9_12 1.355(11) . ?
N1_12 C4_12 1.360(7) . ?
C1_12 C2_12 1.3900 . ?
C1_12 C6_12 1.3900 . ?
C1_12 H1_12 0.9300 . ?
C2_12 C3_12 1.3900 . ?
C2_12 C8_12 1.501(14) . ?
C3_12 C4_12 1.3900 . ?
C3_12 H3_12 0.9300 . ?
C4_12 C5_12 1.3900 . ?
C5_12 C6_12 1.3900 . ?
C5_12 H5_12 0.9300 . ?
C6_12 C7_12 1.505(14) . ?
C9_12 C10_12 1.563(19) . ?
